data_1560647
loop_
_publ_author_name
'Zheng, Ran'
'Zhang, Huixia'
'Liu, Yunping'
'Wang, Xiaoxiao'
'Han, Zhangang'

_publ_section_title
;
 Ag-ligand modified tungstovandates and their efficient catalysis
 degradation properties for methylene blue
;
_journal_name_full 'Journal of Solid State Chemistry'
_journal_page_first 258
_journal_page_last 263
_journal_paper_doi 10.1016/j.jssc.2016.11.037
_journal_volume 246
_journal_year 2017
_chemical_formula_sum 'C120 H120 Ag6 N20 O40 V W12'
_chemical_formula_weight 5386.72
_space_group_IT_number 4
_space_group_name_Hall 'P 2yb'
_space_group_name_H-M_alt 'P 1 21 1'
_symmetry_cell_setting monoclinic
_symmetry_space_group_name_H-M 'P 1 21 1'
_atom_sites_solution_hydrogens geom
_atom_sites_solution_primary direct
_atom_sites_solution_secondary difmap
_cell_angle_alpha 90.00
_cell_angle_beta 108.5230(10)
_cell_angle_gamma 90.00
_cell_formula_units_Z 2
_cell_length_a 15.7092(12)
_cell_length_b 28.162(2)
_cell_length_c 16.6588(12)
_cell_measurement_reflns_used 8836
_cell_measurement_temperature 296(2)
_cell_measurement_theta_max 25.71
_cell_measurement_theta_min 2.27
_cell_volume 6988.1(9)
_computing_cell_refinement 'Bruker SMART'
_computing_data_collection 'Bruker SMART'
_computing_data_reduction 'Bruker SAINT'
_computing_molecular_graphics 'Bruker SHELXTL'
_computing_publication_material 'Bruker SHELXTL'
_computing_structure_refinement 'Bruker SHELXTL'
_computing_structure_solution 'Bruker SHELXTL'
_diffrn_ambient_temperature 296(2)
_diffrn_measured_fraction_theta_full 0.999
_diffrn_measured_fraction_theta_max 0.999
_diffrn_measurement_device_type 'CCD area detector'
_diffrn_measurement_method 'phi and omega scans'
_diffrn_radiation_monochromator graphite
_diffrn_radiation_source 'fine-focus sealed tube'
_diffrn_radiation_type MoK\a
_diffrn_radiation_wavelength 0.71073
_diffrn_reflns_av_R_equivalents 0.0292
_diffrn_reflns_av_sigmaI/netI 0.0570
_diffrn_reflns_limit_h_max 18
_diffrn_reflns_limit_h_min -18
_diffrn_reflns_limit_k_max 33
_diffrn_reflns_limit_k_min -29
_diffrn_reflns_limit_l_max 19
_diffrn_reflns_limit_l_min -17
_diffrn_reflns_number 34925
_diffrn_reflns_theta_full 25.01
_diffrn_reflns_theta_max 25.01
_diffrn_reflns_theta_min 1.71
_exptl_absorpt_coefficient_mu 10.793
_exptl_absorpt_correction_T_max 0.305
_exptl_absorpt_correction_T_min 0.216
_exptl_absorpt_correction_type empirical
_exptl_absorpt_process_details sadabs
_exptl_crystal_colour red
_exptl_crystal_density_diffrn 2.560
_exptl_crystal_density_method 'not measured'
_exptl_crystal_description block
_exptl_crystal_F_000 4986
_exptl_crystal_size_max 0.15
_exptl_crystal_size_mid 0.13
_exptl_crystal_size_min 0.11
_refine_diff_density_max 1.854
_refine_diff_density_min -3.287
_refine_diff_density_rms 0.219
_refine_ls_abs_structure_details 'Flack H D (1983), Acta Cryst. A39, 876-881'
_refine_ls_abs_structure_Flack 0.526(10)
_refine_ls_extinction_method none
_refine_ls_goodness_of_fit_ref 1.060
_refine_ls_hydrogen_treatment mixed
_refine_ls_matrix_type full
_refine_ls_number_parameters 1741
_refine_ls_number_reflns 23104
_refine_ls_number_restraints 3185
_refine_ls_restrained_S_all 1.002
_refine_ls_R_factor_all 0.0717
_refine_ls_R_factor_gt 0.0529
_refine_ls_shift/su_max 0.000
_refine_ls_shift/su_mean 0.000
_refine_ls_structure_factor_coef Fsqd
_refine_ls_weighting_details 'calc w=1/[\s^2^(Fo^2^)+(0.0550P)^2^+65.4723P] where P=(Fo^2^+2Fc^2^)/3'
_refine_ls_weighting_scheme calc
_refine_ls_wR_factor_gt 0.1215
_refine_ls_wR_factor_ref 0.1336
_reflns_number_gt 18723
_reflns_number_total 23104
_reflns_threshold_expression >2sigma(I)
_cod_data_source_file JSSC-2017-246-258.cif
_cod_data_source_block 20140728_hzg_lyp_23_0m
_cod_depositor_comments
;
The following automatic conversions were performed:

data item '_symmetry_cell_setting' value 'Monoclinic' was changed to
'monoclinic' in accordance with the built-in table derived from the
CIF Core dictionary named 'cif_core.dic' version 2.4.5 last updated
on 2014-11-21.

data item '_exptl_crystal_density_meas' value 'none' was changed to
'?' -- the value is perceived as not measured.

Automatic conversion script
Id: cif_fix_values 8369 2020-08-20 11:38:08Z andrius 
;
_cod_original_sg_symbol_H-M 'P2(1)   '
_cod_database_code 1560647

loop_
_symmetry_equiv_pos_as_xyz
'x, y, z'
'-x, y+1/2, -z'

loop_
_atom_site_label
_atom_site_type_symbol
_atom_site_fract_x
_atom_site_fract_y
_atom_site_fract_z
_atom_site_U_iso_or_equiv
_atom_site_adp_type
_atom_site_occupancy
_atom_site_symmetry_multiplicity
_atom_site_calc_flag
_atom_site_refinement_flags
_atom_site_disorder_assembly
_atom_site_disorder_group
W1 W 0.75495(6) 0.13577(3) 0.51698(5) 0.0404(2) Uani 1 1 d . . .
W2 W 0.73631(6) -0.11405(3) 0.48399(5) 0.0413(2) Uani 1 1 d . . .
W3 W 0.65612(6) 0.06710(3) 0.64766(5) 0.0416(2) Uani 1 1 d . . .
W4 W 0.54372(6) 0.07663(3) 0.42117(5) 0.0412(2) Uani 1 1 d . . .
W5 W 0.64506(6) -0.05420(3) 0.63008(5) 0.0445(2) Uani 1 1 d . . .
W6 W 0.94514(6) 0.07029(3) 0.59172(5) 0.0431(2) Uani 1 1 d . . .
W7 W 0.82924(6) -0.04933(3) 0.36070(5) 0.0407(2) Uani 1 1 d . . .
W8 W 0.62802(5) 0.02100(3) 0.28243(5) 0.0410(2) Uani 1 1 d . . .
W9 W 0.84558(5) 0.00095(3) 0.72074(5) 0.0409(2) Uani 1 1 d . . .
W10 W 0.84139(6) 0.07968(3) 0.37948(5) 0.0438(2) Uani 1 1 d . . .
W11 W 0.93497(5) -0.05831(3) 0.57350(5) 0.0405(2) Uani 1 1 d . . .
W12 W 0.53511(6) -0.04402(3) 0.40429(5) 0.0451(2) Uani 1 1 d . . .
Ag1 Ag 0.44677(11) 0.00515(9) 0.55835(13) 0.0761(6) Uani 1 1 d . . .
Ag2 Ag 1.03383(12) 0.01504(10) 0.44061(15) 0.0829(7) Uani 1 1 d . . .
Ag3 Ag 0.61165(18) 0.24687(7) 0.95232(14) 0.0835(7) Uani 1 1 d . . .
V1 V 0.7410(3) 0.0106(2) 0.5010(3) 0.0562(8) Uani 1 1 d . . .
Ag4 Ag 0.84590(17) 0.23373(8) 0.06222(15) 0.0887(7) Uani 1 1 d . . .
Ag5 Ag 0.65176(19) 0.78355(10) 0.94555(17) 0.1032(9) Uani 1 1 d . . .
Ag6 Ag 0.88534(17) 0.76863(7) 0.03690(13) 0.0815(7) Uani 1 1 d . . .
O1 O 0.5897(9) 0.0269(5) 0.1777(8) 0.054(4) Uani 1 1 d . . .
O2 O 0.9083(8) -0.0040(4) 0.8239(6) 0.041(3) Uani 1 1 d . . .
O3 O 0.8863(9) 0.1068(4) 0.3103(8) 0.040(3) Uani 1 1 d . . .
O4 O 0.6245(10) -0.0898(5) 0.4172(8) 0.052(4) Uani 1 1 d . . .
O5 O 0.9033(11) 0.0467(4) 0.6792(8) 0.056(4) Uani 1 1 d . . .
O6 O 0.5929(10) -0.0905(5) 0.6809(9) 0.054(4) Uani 1 1 d . . .
O7 O 0.6441(10) 0.1197(4) 0.4471(8) 0.046(4) Uani 1 1 d . . .
O8 O 1.0328(8) -0.0858(5) 0.6206(8) 0.039(3) Uani 1 1 d . . .
O9 O 0.9702(9) 0.0052(5) 0.5737(9) 0.056(4) Uani 1 1 d . . .
O10 O 0.8695(7) 0.0155(5) 0.3693(8) 0.052(3) Uani 1 1 d . . .
O11 O 0.4413(9) -0.0766(5) 0.3655(8) 0.042(3) Uani 1 1 d . . .
O12 O 0.8032(8) 0.0591(4) 0.4995(7) 0.035(3) Uani 1 1 d . . .
O13 O 0.6411(7) 0.0168(4) 0.4254(7) 0.037(3) Uani 1 1 d . . .
O14 O 0.8950(9) -0.0448(4) 0.6650(8) 0.047(3) Uani 1 1 d . . .
O15 O 0.5427(10) -0.0262(4) 0.2968(9) 0.050(4) Uani 1 1 d . . .
O16 O 1.0472(10) 0.0901(5) 0.6468(9) 0.056(4) Uani 1 1 d . . .
O17 O 0.7940(8) -0.0366(4) 0.4838(7) 0.036(3) Uani 1 1 d . . .
O18 O 0.5520(10) 0.0692(5) 0.3070(8) 0.056(4) Uani 1 1 d . . .
O19 O 0.7249(11) 0.1140(5) 0.6125(8) 0.055(4) Uani 1 1 d . . .
O20 O 0.4537(9) 0.1129(5) 0.3950(9) 0.049(4) Uani 1 1 d . . .
O21 O 0.6056(8) 0.0072(5) 0.6636(10) 0.061(4) Uani 1 1 d . . .
O22 O 0.8557(10) -0.1137(5) 0.5553(7) 0.055(4) Uani 1 1 d . . .
O23 O 0.6116(9) 0.1018(5) 0.7061(9) 0.048(4) Uani 1 1 d . . .
O24 O 0.5688(9) 0.0696(5) 0.5412(8) 0.045(3) Uani 1 1 d . . .
O25 O 0.7023(9) -0.0960(5) 0.5779(8) 0.045(3) Uani 1 1 d . . .
O26 O 0.7263(7) 0.0077(4) 0.5942(6) 0.041(3) Uani 1 1 d . . .
O27 O 0.7538(9) -0.0446(4) 0.7229(8) 0.047(3) Uani 1 1 d . . .
O28 O 0.4800(9) 0.0177(5) 0.4053(9) 0.063(4) Uani 1 1 d . . .
O29 O 0.5550(9) -0.0461(6) 0.5239(8) 0.062(5) Uani 1 1 d . . .
O30 O 0.7183(11) -0.1738(5) 0.4773(9) 0.056(4) Uani 1 1 d . . .
O31 O 0.7733(10) -0.1038(6) 0.3884(8) 0.061(5) Uani 1 1 d . . .
O32 O 0.7136(9) -0.0263(4) 0.2991(9) 0.049(4) Uani 1 1 d . . .
O33 O 0.8648(10) -0.0714(5) 0.2847(9) 0.052(4) Uani 1 1 d . . .
O34 O 0.9348(9) -0.0636(5) 0.4586(8) 0.047(3) Uani 1 1 d . . .
O35 O 0.7250(9) 0.0649(4) 0.3147(8) 0.051(4) Uani 1 1 d . . .
O36 O 0.9472(10) 0.0804(6) 0.4787(8) 0.065(5) Uani 1 1 d . . .
O37 O 0.7997(11) 0.1369(5) 0.4195(8) 0.061(4) Uani 1 1 d . . .
O38 O 0.8796(10) 0.1273(6) 0.5859(9) 0.062(4) Uani 1 1 d . . .
O39 O 0.7477(10) 0.1936(4) 0.5277(9) 0.053(4) Uani 1 1 d . . .
O40 O 0.7647(10) 0.0493(4) 0.7356(9) 0.054(4) Uani 1 1 d . . .
N1 N 0.3558(10) -0.0234(6) 0.6344(10) 0.084(3) Uani 1 1 d GU . .
C1 C 0.3660(10) -0.0671(6) 0.6752(11) 0.094(4) Uani 1 1 d GU . .
H1 H 0.4148 -0.0863 0.6773 0.112 Uiso 1 1 calc R . .
C2 C 0.3032(13) -0.0820(5) 0.7128(11) 0.095(4) Uani 1 1 d GDU . .
C3 C 0.2303(11) -0.0532(6) 0.7096(10) 0.094(4) Uani 1 1 d GU . .
H3 H 0.1884 -0.0632 0.7348 0.113 Uiso 1 1 calc R . .
C4 C 0.2202(9) -0.0096(6) 0.6688(11) 0.091(4) Uani 1 1 d GU . .
H4 H 0.1714 0.0097 0.6667 0.110 Uiso 1 1 calc R . .
C5 C 0.2829(11) 0.0054(4) 0.6312(10) 0.082(3) Uani 1 1 d GDU . .
C11 C 0.3215(19) -0.1286(6) 0.7588(16) 0.099(4) Uani 1 1 d DU . .
H11A H 0.3713 -0.1439 0.7479 0.148 Uiso 1 1 calc R . .
H11B H 0.2693 -0.1485 0.7393 0.148 Uiso 1 1 calc R . .
H11C H 0.3356 -0.1231 0.8185 0.148 Uiso 1 1 calc R . .
N2 N 0.3438(10) 0.0633(5) 0.5565(10) 0.084(3) Uani 1 1 d GU . .
C6 C 0.2757(12) 0.0520(4) 0.5898(10) 0.084(3) Uani 1 1 d GDU . .
C7 C 0.2111(10) 0.0857(6) 0.5899(10) 0.089(4) Uani 1 1 d GU . .
H7 H 0.1655 0.0782 0.6122 0.106 Uiso 1 1 calc R . .
C8 C 0.2145(11) 0.1307(5) 0.5566(12) 0.097(4) Uani 1 1 d GU . .
H8 H 0.1713 0.1532 0.5567 0.117 Uiso 1 1 calc R . .
C9 C 0.2827(14) 0.1419(5) 0.5233(12) 0.095(4) Uani 1 1 d GDU . .
C10 C 0.3473(11) 0.1083(6) 0.5232(10) 0.091(4) Uani 1 1 d GU . .
H10 H 0.3929 0.1158 0.5009 0.109 Uiso 1 1 calc R . .
C12 C 0.2867(19) 0.1868(7) 0.4764(15) 0.098(4) Uani 1 1 d DU . .
H12A H 0.2422 0.1858 0.4214 0.147 Uiso 1 1 calc R . .
H12B H 0.3452 0.1900 0.4704 0.147 Uiso 1 1 calc R . .
H12C H 0.2752 0.2135 0.5073 0.147 Uiso 1 1 calc R . .
N3 N 1.1387(9) -0.0380(6) 0.4409(10) 0.095(4) Uani 1 1 d GU . .
C13 C 1.1409(11) -0.0833(6) 0.4746(10) 0.096(4) Uani 1 1 d GU . .
H13 H 1.0975 -0.0925 0.4986 0.115 Uiso 1 1 calc R . .
C14 C 1.2080(14) -0.1150(5) 0.4723(12) 0.100(5) Uani 1 1 d GU . .
C15 C 1.2729(11) -0.1013(6) 0.4364(12) 0.101(4) Uani 1 1 d GU . .
H15 H 1.3178 -0.1225 0.4348 0.121 Uiso 1 1 calc R . .
C16 C 1.2706(10) -0.0560(7) 0.4027(10) 0.095(4) Uani 1 1 d GU . .
H16 H 1.3140 -0.0468 0.3787 0.114 Uiso 1 1 calc R . .
C17 C 1.2036(12) -0.0243(5) 0.4050(10) 0.089(4) Uani 1 1 d GDU . .
C23 C 1.1960(19) -0.1645(11) 0.4940(17) 0.104(4) Uani 1 1 d U . .
H23A H 1.1944 -0.1660 0.5511 0.156 Uiso 1 1 calc R . .
H23B H 1.2451 -0.1833 0.4892 0.156 Uiso 1 1 calc R . .
H23C H 1.1407 -0.1765 0.4561 0.156 Uiso 1 1 calc R . .
N4 N 1.1196(10) 0.0470(6) 0.3595(10) 0.094(4) Uani 1 1 d GU . .
C18 C 1.2001(12) 0.0242(5) 0.3667(10) 0.092(4) Uani 1 1 d GDU . .
C19 C 1.2624(9) 0.0454(6) 0.3346(11) 0.096(4) Uani 1 1 d GU . .
H19 H 1.3163 0.0301 0.3395 0.116 Uiso 1 1 calc R . .
C20 C 1.2442(10) 0.0894(6) 0.2953(11) 0.101(5) Uani 1 1 d GU . .
H20 H 1.2858 0.1036 0.2738 0.122 Uiso 1 1 calc R . .
C21 C 1.1636(11) 0.1123(5) 0.2880(11) 0.100(4) Uani 1 1 d GDU . .
C22 C 1.1013(9) 0.0911(6) 0.3201(11) 0.100(4) Uani 1 1 d GDU . .
H22 H 1.0475 0.1064 0.3152 0.120 Uiso 1 1 calc R . .
C24 C 1.1414(17) 0.1586(7) 0.2416(16) 0.101(4) Uani 1 1 d DU . .
H24A H 1.1586 0.1573 0.1913 0.152 Uiso 1 1 calc R . .
H24B H 1.1733 0.1838 0.2774 0.152 Uiso 1 1 calc R . .
H24C H 1.0780 0.1643 0.2265 0.152 Uiso 1 1 calc R . .
C25 C 0.6936(16) 0.2371(9) 1.1590(14) 0.061(4) Uani 1 1 d U . .
H25 H 0.7185 0.2667 1.1561 0.073 Uiso 1 1 calc R . .
C26 C 0.6999(17) 0.2185(8) 1.2368(15) 0.060(4) Uani 1 1 d U . .
C27 C 0.6686(16) 0.1729(8) 1.2433(15) 0.061(4) Uani 1 1 d U . .
H27 H 0.6731 0.1594 1.2954 0.074 Uiso 1 1 calc R . .
C28 C 0.6302(15) 0.1484(8) 1.1674(13) 0.056(4) Uani 1 1 d U . .
H28 H 0.6094 0.1175 1.1680 0.067 Uiso 1 1 calc R . .
C29 C 0.6232(15) 0.1702(8) 1.0920(14) 0.054(3) Uani 1 1 d U . .
C30 C 0.5765(15) 0.1439(8) 1.0112(13) 0.054(3) Uani 1 1 d U . .
C31 C 0.5556(15) 0.0962(8) 1.0079(14) 0.057(3) Uani 1 1 d U . .
H31 H 0.5707 0.0788 1.0579 0.068 Uiso 1 1 calc R . .
C32 C 0.5136(15) 0.0738(9) 0.9332(13) 0.066(4) Uani 1 1 d U . .
H32 H 0.5004 0.0416 0.9330 0.079 Uiso 1 1 calc R . .
C33 C 0.4901(16) 0.0992(9) 0.8566(15) 0.065(4) Uani 1 1 d U . .
C34 C 0.5125(17) 0.1468(10) 0.8663(16) 0.073(3) Uani 1 1 d U . .
H34 H 0.4982 0.1653 0.8175 0.088 Uiso 1 1 calc R . .
C35 C 0.4448(17) 0.0756(10) 0.7746(15) 0.077(3) Uani 1 1 d U . .
H35A H 0.4124 0.0988 0.7342 0.116 Uiso 1 1 calc R . .
H35B H 0.4038 0.0521 0.7823 0.116 Uiso 1 1 calc R . .
H35C H 0.4889 0.0606 0.7543 0.116 Uiso 1 1 calc R . .
C36 C 0.7490(17) 0.2460(9) 1.3220(15) 0.072(4) Uani 1 1 d U . .
H36A H 0.8031 0.2294 1.3524 0.108 Uiso 1 1 calc R . .
H36B H 0.7101 0.2476 1.3561 0.108 Uiso 1 1 calc R . .
H36C H 0.7637 0.2775 1.3089 0.108 Uiso 1 1 calc R . .
C37 C 0.5851(17) 0.3577(9) 0.9908(18) 0.076(4) Uani 1 1 d U . .
H37 H 0.6057 0.3472 1.0466 0.091 Uiso 1 1 calc R . .
C38 C 0.5677(18) 0.4050(10) 0.9764(19) 0.079(4) Uani 1 1 d U . .
C39 C 0.5514(18) 0.4194(10) 0.8923(18) 0.080(4) Uani 1 1 d U . .
H39 H 0.5434 0.4514 0.8786 0.096 Uiso 1 1 calc R . .
C40 C 0.5478(18) 0.3914(10) 0.8387(19) 0.077(4) Uani 1 1 d U . .
H40 H 0.5374 0.4032 0.7842 0.092 Uiso 1 1 calc R . .
C41 C 0.5576(17) 0.3428(9) 0.8491(17) 0.068(4) Uani 1 1 d U . .
C42 C 0.5545(19) 0.3084(10) 0.7829(18) 0.070(4) Uani 1 1 d U . .
C43 C 0.5042(19) 0.3159(9) 0.6928(17) 0.074(4) Uani 1 1 d U . .
H43 H 0.4698 0.3431 0.6758 0.089 Uiso 1 1 calc R . .
C44 C 0.5077(19) 0.2849(10) 0.6379(18) 0.081(4) Uani 1 1 d U . .
H44 H 0.4831 0.2930 0.5811 0.097 Uiso 1 1 calc R . .
C45 C 0.5463(19) 0.2394(10) 0.6572(17) 0.079(4) Uani 1 1 d U . .
C46 C 0.5908(18) 0.2339(10) 0.7445(17) 0.077(4) Uani 1 1 d U . .
H46 H 0.6233 0.2060 0.7616 0.092 Uiso 1 1 calc R . .
C47 C 0.5392(18) 0.2020(9) 0.5931(16) 0.085(3) Uani 1 1 d U . .
H47A H 0.4874 0.2079 0.5447 0.127 Uiso 1 1 calc R . .
H47B H 0.5333 0.1716 0.6168 0.127 Uiso 1 1 calc R . .
H47C H 0.5922 0.2023 0.5761 0.127 Uiso 1 1 calc R . .
C48 C 0.5820(17) 0.4356(9) 1.0514(16) 0.080(3) Uani 1 1 d U . .
H48A H 0.5464 0.4242 1.0847 0.120 Uiso 1 1 calc R . .
H48B H 0.5647 0.4676 1.0335 0.120 Uiso 1 1 calc R . .
H48C H 0.6443 0.4350 1.0848 0.120 Uiso 1 1 calc R . .
C49 C 0.8157(19) 0.3542(10) 0.0135(19) 0.089(4) Uani 1 1 d U . .
H49 H 0.7754 0.3442 -0.0377 0.107 Uiso 1 1 calc R . .
C50 C 0.8395(19) 0.4008(10) 0.022(2) 0.088(4) Uani 1 1 d U . .
C51 C 0.8944(19) 0.4115(10) 0.0963(19) 0.086(4) Uani 1 1 d U . .
H51 H 0.9124 0.4431 0.1049 0.103 Uiso 1 1 calc R . .
C52 C 0.9277(18) 0.3820(9) 0.1616(19) 0.084(4) Uani 1 1 d U . .
H52 H 0.9650 0.3926 0.2138 0.101 Uiso 1 1 calc R . .
C53 C 0.9036(19) 0.3352(10) 0.1472(19) 0.081(4) Uani 1 1 d U . .
C54 C 0.936(2) 0.3022(10) 0.2165(19) 0.078(4) Uani 1 1 d U . .
C55 C 0.993(2) 0.3139(10) 0.3014(19) 0.085(4) Uani 1 1 d U . .
H55 H 1.0146 0.3446 0.3143 0.102 Uiso 1 1 calc R . .
C56 C 1.013(2) 0.2797(11) 0.362(2) 0.091(4) Uani 1 1 d U . .
H56 H 1.0432 0.2891 0.4175 0.109 Uiso 1 1 calc R . .
C57 C 0.996(2) 0.2364(11) 0.3495(19) 0.086(4) Uani 1 1 d U . .
C58 C 0.9430(19) 0.2250(12) 0.265(2) 0.091(4) Uani 1 1 d U . .
H58 H 0.9188 0.1946 0.2540 0.109 Uiso 1 1 calc R . .
C59 C 1.0083(19) 0.2012(10) 0.4145(18) 0.090(4) Uani 1 1 d U . .
H59A H 1.0588 0.2098 0.4624 0.135 Uiso 1 1 calc R . .
H59B H 1.0190 0.1709 0.3932 0.135 Uiso 1 1 calc R . .
H59C H 0.9553 0.1995 0.4314 0.135 Uiso 1 1 calc R . .
C60 C 0.7927(18) 0.4361(10) -0.0490(18) 0.094(4) Uani 1 1 d U . .
H60A H 0.7349 0.4444 -0.0449 0.141 Uiso 1 1 calc R . .
H60B H 0.7853 0.4217 -0.1030 0.141 Uiso 1 1 calc R . .
H60C H 0.8287 0.4642 -0.0433 0.141 Uiso 1 1 calc R . .
C61 C 0.8278(17) 0.1217(9) 0.0901(15) 0.068(4) Uani 1 1 d U . .
H61 H 0.8332 0.1328 0.1440 0.081 Uiso 1 1 calc R . .
C62 C 0.8227(17) 0.0706(8) 0.0797(14) 0.067(4) Uani 1 1 d U . .
C63 C 0.8087(17) 0.0568(9) -0.0050(14) 0.074(4) Uani 1 1 d U . .
H63 H 0.7996 0.0249 -0.0200 0.089 Uiso 1 1 calc R . .
C64 C 0.8084(17) 0.0921(9) -0.0694(15) 0.072(4) Uani 1 1 d U . .
H64 H 0.8009 0.0834 -0.1251 0.086 Uiso 1 1 calc R . .
C65 C 0.8200(17) 0.1391(9) -0.0441(13) 0.066(4) Uani 1 1 d U . .
C66 C 0.8182(17) 0.1767(8) -0.1064(14) 0.066(4) Uani 1 1 d U . .
C67 C 0.8054(18) 0.1667(9) -0.1889(15) 0.077(4) Uani 1 1 d U . .
H67 H 0.7954 0.1353 -0.2070 0.093 Uiso 1 1 calc R . .
C68 C 0.8066(19) 0.2006(9) -0.2459(16) 0.079(4) Uani 1 1 d U . .
H68 H 0.7994 0.1928 -0.3019 0.095 Uiso 1 1 calc R . .
C69 C 0.819(2) 0.2469(10) -0.2192(16) 0.085(4) Uani 1 1 d U . .
C70 C 0.8384(18) 0.2515(9) -0.1327(15) 0.077(4) Uani 1 1 d U . .
H70 H 0.8536 0.2817 -0.1102 0.092 Uiso 1 1 calc R . .
C71 C 0.812(2) 0.2865(9) -0.2772(16) 0.085(4) Uani 1 1 d U . .
H71A H 0.7533 0.2864 -0.3191 0.128 Uiso 1 1 calc R . .
H71B H 0.8567 0.2835 -0.3046 0.128 Uiso 1 1 calc R . .
H71C H 0.8203 0.3158 -0.2462 0.128 Uiso 1 1 calc R . .
C72 C 0.8290(17) 0.0380(9) 0.1479(14) 0.073(4) Uani 1 1 d U . .
H72A H 0.7873 0.0472 0.1765 0.110 Uiso 1 1 calc R . .
H72B H 0.8888 0.0386 0.1872 0.110 Uiso 1 1 calc R . .
H72C H 0.8150 0.0065 0.1256 0.110 Uiso 1 1 calc R . .
C73 C 0.6611(18) 0.9016(11) 0.9195(18) 0.083(4) Uani 1 1 d U . .
H73 H 0.6621 0.8928 0.8660 0.099 Uiso 1 1 calc R . .
C74 C 0.6563(17) 0.9451(9) 0.9328(14) 0.076(4) Uani 1 1 d DU . .
C75 C 0.6575(17) 0.9592(10) 1.0110(15) 0.082(4) Uani 1 1 d U . .
H75 H 0.6517 0.9910 1.0231 0.098 Uiso 1 1 calc R . .
C76 C 0.6680(17) 0.9238(10) 1.0737(17) 0.080(4) Uani 1 1 d U . .
H76 H 0.6711 0.9330 1.1283 0.095 Uiso 1 1 calc R . .
C77 C 0.6734(18) 0.8782(11) 1.0572(16) 0.079(4) Uani 1 1 d U . .
N14 N 0.6545(12) 0.7944(6) 1.0840(8) 0.091(4) Uani 1 1 d GU . .
C78 C 0.6719(13) 0.8401(5) 1.1168(10) 0.080(4) Uani 1 1 d GU . .
C79 C 0.6900(13) 0.8477(5) 1.2030(10) 0.086(4) Uani 1 1 d GU . .
H79 H 0.7016 0.8783 1.2250 0.103 Uiso 1 1 calc R . .
C80 C 0.6907(13) 0.8097(7) 1.2565(8) 0.092(4) Uani 1 1 d GU . .
H80 H 0.7028 0.8148 1.3142 0.110 Uiso 1 1 calc R . .
C81 C 0.6733(13) 0.7641(6) 1.2236(10) 0.093(4) Uani 1 1 d GDU . .
C82 C 0.6552(12) 0.7564(5) 1.1374(11) 0.092(4) Uani 1 1 d GU . .
H82 H 0.6436 0.7259 1.1154 0.111 Uiso 1 1 calc R . .
C83 C 0.677(2) 0.7222(7) 1.2806(15) 0.096(4) Uani 1 1 d DU . .
H83A H 0.7270 0.7025 1.2821 0.144 Uiso 1 1 calc R . .
H83B H 0.6222 0.7042 1.2593 0.144 Uiso 1 1 calc R . .
H83C H 0.6828 0.7332 1.3367 0.144 Uiso 1 1 calc R . .
C84 C 0.6475(18) 0.9820(9) 0.8660(14) 0.084(4) Uani 1 1 d DU . .
H84A H 0.7041 0.9860 0.8563 0.126 Uiso 1 1 calc R . .
H84B H 0.6298 1.0116 0.8845 0.126 Uiso 1 1 calc R . .
H84C H 0.6030 0.9722 0.8145 0.126 Uiso 1 1 calc R . .
N15 N 0.6609(12) 0.6987(5) 0.9352(13) 0.105(4) Uani 1 1 d GU . .
C85 C 0.7019(12) 0.6699(7) 1.0044(10) 0.106(4) Uani 1 1 d GU . .
H85 H 0.7381 0.6833 1.0547 0.128 Uiso 1 1 calc R . .
C86 C 0.6888(13) 0.6210(7) 0.9984(11) 0.111(5) Uani 1 1 d GDU . .
C87 C 0.6347(13) 0.6010(5) 0.9232(14) 0.110(5) Uani 1 1 d GU . .
H87 H 0.6259 0.5683 0.9192 0.132 Uiso 1 1 calc R . .
C88 C 0.5936(12) 0.6299(7) 0.8540(11) 0.102(5) Uani 1 1 d GU . .
H88 H 0.5574 0.6165 0.8037 0.123 Uiso 1 1 calc R . .
C89 C 0.6067(12) 0.6787(7) 0.8600(11) 0.102(4) Uani 1 1 d GU . .
C90 C 0.564(2) 0.7130(13) 0.793(2) 0.099(4) Uani 1 1 d U . .
C91 C 0.523(2) 0.6973(12) 0.718(2) 0.101(5) Uani 1 1 d U . .
H91 H 0.5180 0.6648 0.7077 0.121 Uiso 1 1 calc R . .
C92 C 0.486(2) 0.7290(12) 0.651(2) 0.105(5) Uani 1 1 d U . .
H92 H 0.4530 0.7177 0.5983 0.126 Uiso 1 1 calc R . .
C93 C 0.501(2) 0.7792(11) 0.6653(19) 0.107(5) Uani 1 1 d DU . .
C94 C 0.542(2) 0.7915(13) 0.741(2) 0.106(5) Uani 1 1 d U . .
H94 H 0.5452 0.8239 0.7525 0.127 Uiso 1 1 calc R . .
C95 C 0.4623(19) 0.8159(11) 0.5982(18) 0.110(5) Uani 1 1 d DU . .
H95A H 0.3987 0.8182 0.5874 0.165 Uiso 1 1 calc R . .
H95B H 0.4740 0.8068 0.5471 0.165 Uiso 1 1 calc R . .
H95C H 0.4898 0.8460 0.6171 0.165 Uiso 1 1 calc R . .
C96 C 0.7244(19) 0.5951(10) 1.0809(13) 0.113(4) Uani 1 1 d DU . .
H96A H 0.7728 0.6129 1.1187 0.169 Uiso 1 1 calc R . .
H96B H 0.7459 0.5644 1.0713 0.169 Uiso 1 1 calc R . .
H96C H 0.6773 0.5913 1.1057 0.169 Uiso 1 1 calc R . .
C97 C 0.9346(18) 0.6596(9) -0.0004(17) 0.074(4) Uani 1 1 d U . .
H97 H 0.9301 0.6713 -0.0538 0.089 Uiso 1 1 calc R . .
C98 C 0.9456(19) 0.6112(9) 0.0158(18) 0.075(4) Uani 1 1 d U . .
C99 C 0.9684(19) 0.5959(9) 0.0953(17) 0.078(4) Uani 1 1 d U . .
H99 H 0.9815 0.5640 0.1074 0.094 Uiso 1 1 calc R . .
C100 C 0.9732(18) 0.6299(9) 0.1652(16) 0.071(4) Uani 1 1 d U . .
H100 H 0.9914 0.6204 0.2215 0.086 Uiso 1 1 calc R . .
C101 C 0.9493(18) 0.6758(9) 0.1421(16) 0.069(4) Uani 1 1 d U . .
C102 C 0.947(2) 0.7119(9) 0.2086(18) 0.072(4) Uani 1 1 d U . .
C103 C 0.987(2) 0.7012(9) 0.2909(16) 0.077(4) Uani 1 1 d U . .
H103 H 1.0147 0.6721 0.3087 0.092 Uiso 1 1 calc R . .
C104 C 0.983(2) 0.7369(9) 0.3466(17) 0.082(4) Uani 1 1 d U . .
H104 H 1.0111 0.7318 0.4041 0.098 Uiso 1 1 calc R . .
C105 C 0.9424(19) 0.7785(9) 0.3220(16) 0.077(4) Uani 1 1 d U . .
C106 C 0.9014(18) 0.7858(9) 0.2355(15) 0.073(4) Uani 1 1 d U . .
H106 H 0.8726 0.8144 0.2163 0.088 Uiso 1 1 calc R . .
C107 C 0.9261(19) 0.8133(9) 0.3820(16) 0.083(3) Uani 1 1 d U . .
H10A H 0.9680 0.8391 0.3898 0.124 Uiso 1 1 calc R . .
H10B H 0.9337 0.7981 0.4354 0.124 Uiso 1 1 calc R . .
H10C H 0.8660 0.8254 0.3597 0.124 Uiso 1 1 calc R . .
C108 C 0.9430(18) 0.5723(8) -0.0499(16) 0.082(4) Uani 1 1 d U . .
H10D H 0.9470 0.5417 -0.0238 0.124 Uiso 1 1 calc R . .
H10E H 0.9927 0.5765 -0.0711 0.124 Uiso 1 1 calc R . .
H10F H 0.8878 0.5746 -0.0959 0.124 Uiso 1 1 calc R . .
C109 C 0.9867(18) 0.8709(9) 0.1267(16) 0.071(4) Uani 1 1 d U . .
H109 H 1.0123 0.8517 0.1735 0.085 Uiso 1 1 calc R . .
C110 C 0.9955(16) 0.9181(8) 0.1414(14) 0.062(4) Uani 1 1 d U . .
C111 C 0.9637(16) 0.9439(8) 0.0711(14) 0.063(4) Uani 1 1 d U . .
H111 H 0.9712 0.9766 0.0744 0.076 Uiso 1 1 calc R . .
C112 C 0.9206(16) 0.9238(8) -0.0051(14) 0.061(3) Uani 1 1 d U . .
H112 H 0.8961 0.9428 -0.0525 0.073 Uiso 1 1 calc R . .
C113 C 0.9135(16) 0.8747(8) -0.0117(14) 0.054(3) Uani 1 1 d U . .
C114 C 0.8678(16) 0.8511(8) -0.0945(14) 0.054(3) Uani 1 1 d U . .
C115 C 0.8567(16) 0.8703(8) -0.1729(14) 0.061(3) Uani 1 1 d U . .
H115 H 0.8813 0.9000 -0.1757 0.073 Uiso 1 1 calc R . .
C116 C 0.8147(17) 0.8496(8) -0.2420(15) 0.059(4) Uani 1 1 d U . .
H116 H 0.8038 0.8658 -0.2929 0.071 Uiso 1 1 calc R . .
C117 C 0.7849(17) 0.8032(8) -0.2424(15) 0.064(4) Uani 1 1 d U . .
C118 C 0.8012(16) 0.7825(8) -0.1609(14) 0.060(4) Uani 1 1 d U . .
H118 H 0.7839 0.7511 -0.1582 0.072 Uiso 1 1 calc R . .
C119 C 0.7444(17) 0.7752(9) -0.3178(15) 0.068(3) Uani 1 1 d U . .
H11D H 0.6839 0.7673 -0.3213 0.101 Uiso 1 1 calc R . .
H11E H 0.7784 0.7466 -0.3152 0.101 Uiso 1 1 calc R . .
H11F H 0.7441 0.7932 -0.3669 0.101 Uiso 1 1 calc R . .
C120 C 1.0466(17) 0.9368(8) 0.2254(14) 0.070(3) Uani 1 1 d U . .
H12D H 1.1086 0.9279 0.2387 0.105 Uiso 1 1 calc R . .
H12E H 1.0229 0.9239 0.2672 0.105 Uiso 1 1 calc R . .
H12F H 1.0418 0.9708 0.2250 0.105 Uiso 1 1 calc R . .
N5 N 0.6523(13) 0.2136(6) 1.0866(11) 0.052(3) Uani 1 1 d U . .
N6 N 0.5529(14) 0.1684(8) 0.9395(12) 0.069(3) Uani 1 1 d U . .
N7 N 0.5745(14) 0.3268(7) 0.9316(15) 0.073(3) Uani 1 1 d U . .
N8 N 0.5907(15) 0.2644(8) 0.8043(14) 0.073(3) Uani 1 1 d U . .
N9 N 0.8483(15) 0.3207(8) 0.0773(16) 0.082(4) Uani 1 1 d U . .
N10 N 0.9267(16) 0.2543(9) 0.2021(16) 0.081(4) Uani 1 1 d U . .
N11 N 0.8261(14) 0.1520(7) 0.0371(11) 0.066(3) Uani 1 1 d U . .
N12 N 0.8379(16) 0.2187(7) -0.0808(12) 0.075(4) Uani 1 1 d U . .
N13 N 0.6652(14) 0.8645(8) 0.9777(13) 0.078(4) Uani 1 1 d U . .
N16 N 0.5802(18) 0.7628(10) 0.8064(18) 0.103(4) Uani 1 1 d U . .
N17 N 0.9305(15) 0.6895(7) 0.0613(14) 0.073(4) Uani 1 1 d U . .
N18 N 0.9035(15) 0.7514(7) 0.1794(13) 0.069(3) Uani 1 1 d U . .
N19 N 0.9461(14) 0.8481(7) 0.0542(12) 0.067(3) Uani 1 1 d U . .
N20 N 0.8382(15) 0.8044(7) -0.0909(12) 0.060(3) Uani 1 1 d U . .

loop_
_atom_site_aniso_label
_atom_site_aniso_U_11
_atom_site_aniso_U_22
_atom_site_aniso_U_33
_atom_site_aniso_U_23
_atom_site_aniso_U_13
_atom_site_aniso_U_12
W1 0.0641(6) 0.0214(4) 0.0336(4) -0.0013(3) 0.0126(4) -0.0003(4)
W2 0.0607(6) 0.0243(4) 0.0374(5) -0.0020(4) 0.0132(4) -0.0002(4)
W3 0.0546(5) 0.0353(5) 0.0389(4) -0.0072(4) 0.0207(4) 0.0017(4)
W4 0.0445(5) 0.0348(5) 0.0436(4) 0.0054(4) 0.0131(4) 0.0092(4)
W5 0.0557(5) 0.0434(5) 0.0394(4) 0.0086(4) 0.0223(4) -0.0045(4)
W6 0.0439(5) 0.0486(5) 0.0364(4) -0.0091(4) 0.0123(3) -0.0119(4)
W7 0.0521(5) 0.0378(5) 0.0366(4) -0.0078(4) 0.0201(4) -0.0002(4)
W8 0.0591(5) 0.0358(5) 0.0233(4) 0.0020(3) 0.0062(3) -0.0035(4)
W9 0.0617(5) 0.0347(5) 0.0218(4) 0.0024(3) 0.0070(3) -0.0037(4)
W10 0.0545(5) 0.0445(5) 0.0355(4) 0.0098(4) 0.0186(4) -0.0054(4)
W11 0.0442(5) 0.0351(5) 0.0416(4) 0.0048(4) 0.0126(4) 0.0094(4)
W12 0.0416(5) 0.0494(5) 0.0436(5) -0.0115(4) 0.0128(4) -0.0094(4)
Ag1 0.0517(10) 0.0942(16) 0.0969(15) -0.0159(13) 0.0441(10) 0.0009(11)
Ag2 0.0564(10) 0.0909(15) 0.1205(18) -0.0273(15) 0.0552(11) -0.0104(12)
Ag3 0.1276(19) 0.0472(12) 0.0626(13) 0.0299(10) 0.0117(12) 0.0002(11)
V1 0.061(2) 0.0581(19) 0.0547(18) 0.0014(15) 0.0262(16) -0.0009(19)
Ag4 0.1193(19) 0.0744(15) 0.0693(14) -0.0398(12) 0.0252(13) -0.0162(13)
Ag5 0.1146(19) 0.1041(19) 0.0881(17) -0.0678(15) 0.0284(15) -0.0224(15)
Ag6 0.136(2) 0.0434(11) 0.0517(11) 0.0259(9) 0.0111(12) 0.0012(11)
O1 0.075(9) 0.036(9) 0.046(9) -0.011(7) 0.010(7) -0.013(7)
O2 0.072(8) 0.033(8) 0.008(5) 0.009(5) -0.001(5) 0.013(6)
O3 0.057(8) 0.028(7) 0.037(7) 0.017(5) 0.019(6) -0.009(6)
O4 0.064(9) 0.060(9) 0.027(7) -0.012(6) 0.005(6) 0.023(7)
O5 0.110(12) 0.025(7) 0.050(8) 0.000(6) 0.048(9) -0.001(7)
O6 0.059(9) 0.065(10) 0.047(9) -0.004(7) 0.029(7) -0.004(7)
O7 0.076(10) 0.029(7) 0.039(7) 0.005(6) 0.027(7) -0.009(6)
O8 0.046(8) 0.042(8) 0.028(6) 0.008(6) 0.008(6) 0.000(6)
O9 0.093(10) 0.024(7) 0.073(10) -0.013(7) 0.055(9) -0.018(7)
O10 0.038(7) 0.033(7) 0.070(9) -0.014(7) -0.003(6) -0.009(6)
O11 0.050(8) 0.037(7) 0.040(7) -0.011(6) 0.014(6) -0.011(6)
O12 0.046(8) 0.031(6) 0.029(6) 0.002(5) 0.011(5) 0.002(5)
O13 0.050(7) 0.023(6) 0.033(6) 0.007(5) 0.007(5) 0.002(5)
O14 0.076(10) 0.034(7) 0.041(7) -0.006(6) 0.033(7) 0.000(7)
O15 0.075(10) 0.031(7) 0.058(9) -0.010(6) 0.043(8) -0.011(7)
O16 0.068(10) 0.057(9) 0.045(8) -0.015(7) 0.018(7) -0.022(8)
O17 0.047(8) 0.027(6) 0.028(6) -0.004(5) 0.001(5) -0.002(5)
O18 0.085(11) 0.039(8) 0.042(8) -0.010(6) 0.018(7) -0.009(7)
O19 0.085(11) 0.053(9) 0.029(7) 0.013(6) 0.022(7) -0.007(8)
O20 0.045(8) 0.051(9) 0.057(9) 0.011(7) 0.025(7) 0.015(6)
O21 0.048(8) 0.033(7) 0.095(11) 0.000(8) 0.014(7) 0.011(7)
O22 0.088(11) 0.049(9) 0.015(6) 0.016(6) -0.002(6) -0.030(8)
O23 0.053(9) 0.052(9) 0.041(8) -0.013(6) 0.016(6) 0.003(7)
O24 0.056(8) 0.034(7) 0.045(7) 0.003(6) 0.018(6) -0.005(6)
O25 0.048(8) 0.053(9) 0.030(7) -0.003(6) 0.009(6) 0.024(6)
O26 0.057(7) 0.030(6) 0.024(6) 0.002(5) -0.003(5) -0.006(6)
O27 0.061(9) 0.030(7) 0.052(8) 0.006(6) 0.019(7) 0.005(6)
O28 0.092(10) 0.044(8) 0.075(10) -0.020(8) 0.060(9) -0.022(8)
O29 0.039(8) 0.115(14) 0.031(7) 0.010(8) 0.008(6) 0.044(8)
O30 0.107(12) 0.017(7) 0.047(8) -0.007(6) 0.028(8) -0.024(7)
O31 0.066(10) 0.080(11) 0.029(7) 0.023(7) 0.004(7) -0.023(8)
O32 0.047(8) 0.025(7) 0.062(9) -0.006(6) -0.002(7) -0.010(6)
O33 0.075(10) 0.036(8) 0.054(9) -0.009(6) 0.033(8) 0.003(7)
O34 0.052(8) 0.048(8) 0.037(7) 0.006(6) 0.007(6) -0.020(7)
O35 0.057(8) 0.012(6) 0.066(9) 0.003(6) -0.004(7) -0.009(6)
O36 0.071(10) 0.095(12) 0.023(7) -0.005(8) 0.008(6) 0.030(9)
O37 0.088(11) 0.065(10) 0.021(6) 0.007(7) 0.006(7) 0.031(8)
O38 0.049(9) 0.099(13) 0.039(8) -0.002(8) 0.016(7) 0.019(8)
O39 0.098(12) 0.017(7) 0.046(8) 0.001(6) 0.024(8) -0.004(7)
O40 0.080(10) 0.012(6) 0.059(9) 0.002(6) 0.007(8) -0.003(6)
N1 0.088(6) 0.109(7) 0.061(6) -0.021(5) 0.032(5) -0.015(6)
C1 0.098(8) 0.112(8) 0.074(7) -0.028(7) 0.031(7) -0.018(7)
C2 0.098(8) 0.114(9) 0.075(8) -0.020(7) 0.030(7) -0.022(8)
C3 0.093(8) 0.119(8) 0.071(7) -0.017(7) 0.029(7) -0.027(7)
C4 0.084(7) 0.127(8) 0.065(7) -0.024(7) 0.026(7) -0.014(7)
C5 0.080(6) 0.114(7) 0.057(6) -0.019(6) 0.029(5) -0.012(6)
C11 0.103(7) 0.116(8) 0.077(7) -0.023(6) 0.030(6) -0.022(7)
N2 0.082(6) 0.119(7) 0.057(6) -0.013(6) 0.030(5) 0.005(6)
C6 0.082(6) 0.116(7) 0.059(6) -0.019(6) 0.028(5) -0.004(6)
C7 0.080(7) 0.127(8) 0.066(7) -0.021(7) 0.033(6) 0.009(7)
C8 0.087(7) 0.130(8) 0.071(7) -0.009(7) 0.021(7) 0.017(7)
C9 0.095(8) 0.125(9) 0.064(7) -0.009(7) 0.025(7) 0.019(8)
C10 0.088(7) 0.127(8) 0.062(7) -0.013(7) 0.029(6) 0.014(7)
C12 0.094(7) 0.128(8) 0.069(7) -0.007(7) 0.022(6) 0.018(7)
N3 0.073(7) 0.152(9) 0.065(7) -0.024(7) 0.028(6) 0.018(7)
C13 0.075(7) 0.152(10) 0.064(7) -0.019(8) 0.028(7) 0.022(8)
C14 0.082(8) 0.152(10) 0.066(8) -0.015(8) 0.025(7) 0.022(8)
C15 0.076(7) 0.154(10) 0.074(8) -0.024(8) 0.025(7) 0.027(8)
C16 0.073(7) 0.154(9) 0.062(7) -0.024(7) 0.029(6) 0.012(7)
C17 0.067(7) 0.147(9) 0.058(7) -0.033(7) 0.029(6) 0.008(7)
C23 0.081(7) 0.156(9) 0.075(7) -0.020(7) 0.025(6) 0.027(7)
N4 0.080(7) 0.135(9) 0.070(7) -0.025(7) 0.028(6) -0.010(7)
C18 0.075(7) 0.142(9) 0.060(7) -0.030(7) 0.023(6) 0.004(7)
C19 0.080(7) 0.138(9) 0.073(7) -0.022(7) 0.026(6) -0.004(7)
C20 0.089(8) 0.138(9) 0.076(8) -0.021(8) 0.025(7) -0.015(8)
C21 0.091(8) 0.137(9) 0.073(8) -0.021(8) 0.028(7) -0.007(8)
C22 0.087(7) 0.136(9) 0.078(8) -0.026(7) 0.029(7) -0.011(8)
C24 0.090(6) 0.131(8) 0.081(6) -0.023(6) 0.024(6) -0.008(6)
C25 0.077(7) 0.055(7) 0.048(6) 0.007(6) 0.017(6) 0.007(6)
C26 0.077(7) 0.052(7) 0.046(7) -0.004(6) 0.013(6) 0.017(7)
C27 0.079(7) 0.050(7) 0.048(6) 0.001(6) 0.011(6) 0.017(6)
C28 0.076(7) 0.043(7) 0.042(6) 0.008(6) 0.011(6) 0.005(6)
C29 0.072(7) 0.045(6) 0.043(6) 0.007(6) 0.017(6) 0.009(6)
C30 0.072(6) 0.053(6) 0.037(6) 0.016(5) 0.017(5) 0.006(6)
C31 0.073(6) 0.055(6) 0.043(6) 0.008(5) 0.019(5) 0.001(6)
C32 0.080(7) 0.074(7) 0.048(6) -0.002(6) 0.024(6) -0.003(6)
C33 0.075(7) 0.078(7) 0.048(6) -0.003(6) 0.027(6) -0.013(6)
C34 0.086(6) 0.077(6) 0.051(6) 0.005(6) 0.015(6) -0.003(6)
C35 0.083(5) 0.095(5) 0.055(4) -0.009(4) 0.024(4) -0.009(4)
C36 0.086(7) 0.063(7) 0.056(7) -0.003(6) 0.008(6) 0.012(7)
C37 0.081(7) 0.066(7) 0.079(8) 0.020(7) 0.022(7) 0.016(7)
C38 0.079(8) 0.066(8) 0.086(8) 0.010(7) 0.018(7) 0.018(7)
C39 0.084(7) 0.060(7) 0.089(8) 0.021(7) 0.019(7) 0.017(7)
C40 0.081(7) 0.065(7) 0.082(7) 0.022(6) 0.022(7) 0.018(6)
C41 0.076(7) 0.057(7) 0.073(7) 0.029(6) 0.027(6) 0.019(6)
C42 0.080(7) 0.059(7) 0.072(7) 0.025(6) 0.026(6) 0.025(6)
C43 0.091(7) 0.060(7) 0.071(7) 0.026(6) 0.024(6) 0.028(6)
C44 0.096(7) 0.068(7) 0.074(7) 0.027(7) 0.019(7) 0.024(7)
C45 0.096(8) 0.067(8) 0.073(8) 0.026(7) 0.026(7) 0.026(7)
C46 0.090(7) 0.067(7) 0.072(7) 0.024(6) 0.024(6) 0.023(6)
C47 0.101(7) 0.071(6) 0.077(7) 0.021(6) 0.020(6) 0.028(6)
C48 0.082(7) 0.065(7) 0.088(7) 0.016(6) 0.019(6) 0.019(6)
C49 0.082(8) 0.081(8) 0.104(9) -0.010(7) 0.029(7) 0.004(7)
C50 0.080(8) 0.079(8) 0.109(9) -0.004(8) 0.033(7) 0.005(7)
C51 0.081(8) 0.077(8) 0.104(9) -0.010(7) 0.034(7) 0.003(7)
C52 0.080(7) 0.071(7) 0.100(8) -0.015(7) 0.028(7) 0.000(7)
C53 0.082(7) 0.071(7) 0.093(8) -0.023(7) 0.033(7) 0.003(7)
C54 0.079(7) 0.072(7) 0.086(8) -0.026(7) 0.029(7) 0.004(7)
C55 0.088(7) 0.074(7) 0.089(8) -0.028(6) 0.022(7) -0.003(7)
C56 0.091(8) 0.086(8) 0.088(8) -0.024(7) 0.017(7) -0.005(7)
C57 0.089(8) 0.079(8) 0.085(8) -0.024(7) 0.020(7) -0.002(7)
C58 0.088(7) 0.091(7) 0.087(7) -0.027(6) 0.019(6) -0.002(6)
C59 0.090(7) 0.083(7) 0.090(7) -0.024(6) 0.018(6) -0.002(6)
C60 0.086(8) 0.086(7) 0.110(8) -0.004(7) 0.030(7) 0.000(7)
C61 0.090(7) 0.071(7) 0.047(7) -0.024(6) 0.027(6) -0.017(7)
C62 0.092(8) 0.065(7) 0.046(7) -0.023(6) 0.024(6) -0.021(7)
C63 0.098(8) 0.073(7) 0.052(7) -0.020(6) 0.025(6) -0.019(7)
C64 0.097(8) 0.066(7) 0.052(7) -0.025(6) 0.023(7) -0.018(7)
C65 0.092(7) 0.065(7) 0.045(6) -0.027(6) 0.029(6) -0.020(6)
C66 0.092(7) 0.061(7) 0.048(6) -0.025(6) 0.027(6) -0.016(6)
C67 0.102(7) 0.067(7) 0.058(6) -0.017(6) 0.018(6) -0.027(6)
C68 0.108(8) 0.069(7) 0.055(7) -0.016(6) 0.018(7) -0.027(7)
C69 0.110(8) 0.072(8) 0.066(7) -0.006(7) 0.018(7) -0.022(7)
C70 0.104(8) 0.065(7) 0.059(7) -0.020(6) 0.022(7) -0.024(7)
C71 0.111(7) 0.073(7) 0.064(6) -0.012(6) 0.018(6) -0.025(6)
C72 0.095(7) 0.074(7) 0.051(6) -0.020(6) 0.024(6) -0.019(6)
C73 0.090(7) 0.099(8) 0.066(7) -0.043(7) 0.033(7) -0.018(7)
C74 0.084(8) 0.095(9) 0.062(7) -0.042(7) 0.040(7) -0.017(7)
C75 0.092(7) 0.096(8) 0.066(7) -0.047(7) 0.038(7) -0.014(7)
C76 0.087(7) 0.097(8) 0.064(7) -0.044(6) 0.037(6) -0.022(7)
C77 0.085(7) 0.097(8) 0.064(7) -0.047(6) 0.036(6) -0.025(7)
N14 0.098(7) 0.100(7) 0.077(7) -0.045(6) 0.029(6) -0.030(6)
C78 0.086(7) 0.096(8) 0.067(7) -0.045(6) 0.036(6) -0.025(7)
C79 0.093(7) 0.097(8) 0.071(7) -0.042(6) 0.031(6) -0.037(7)
C80 0.102(8) 0.100(8) 0.074(8) -0.042(7) 0.030(7) -0.031(7)
C81 0.101(8) 0.101(9) 0.080(8) -0.037(7) 0.031(7) -0.035(8)
C82 0.097(7) 0.099(8) 0.082(7) -0.044(6) 0.031(6) -0.034(7)
C83 0.103(7) 0.102(7) 0.082(7) -0.039(6) 0.028(6) -0.034(6)
C84 0.092(7) 0.100(7) 0.067(6) -0.043(6) 0.034(6) -0.016(6)
N15 0.088(7) 0.114(8) 0.110(7) -0.058(7) 0.029(6) -0.030(6)
C85 0.090(8) 0.118(9) 0.111(8) -0.053(8) 0.031(7) -0.030(7)
C86 0.086(8) 0.125(9) 0.119(9) -0.049(8) 0.030(8) -0.028(8)
C87 0.089(8) 0.120(9) 0.119(9) -0.051(8) 0.028(8) -0.028(8)
C88 0.085(9) 0.119(10) 0.109(9) -0.059(8) 0.040(8) -0.033(8)
C89 0.085(8) 0.114(9) 0.109(8) -0.066(7) 0.033(7) -0.031(7)
C90 0.083(8) 0.112(9) 0.105(8) -0.073(7) 0.034(7) -0.034(7)
C91 0.087(8) 0.110(9) 0.106(9) -0.075(8) 0.030(8) -0.030(8)
C92 0.087(8) 0.116(10) 0.108(9) -0.070(8) 0.024(8) -0.034(8)
C93 0.090(9) 0.117(10) 0.107(9) -0.069(8) 0.023(8) -0.027(8)
C94 0.089(8) 0.113(10) 0.108(9) -0.072(8) 0.022(8) -0.031(8)
C95 0.090(8) 0.120(9) 0.111(9) -0.066(8) 0.021(7) -0.031(7)
C96 0.092(8) 0.123(9) 0.120(8) -0.049(7) 0.029(7) -0.030(7)
C97 0.100(8) 0.051(7) 0.072(7) 0.005(6) 0.027(7) 0.012(7)
C98 0.095(8) 0.055(7) 0.075(8) -0.003(7) 0.028(7) 0.018(7)
C99 0.103(8) 0.050(7) 0.080(8) 0.005(7) 0.027(7) 0.016(7)
C100 0.099(8) 0.050(7) 0.065(7) 0.021(6) 0.026(7) 0.015(7)
C101 0.097(7) 0.046(6) 0.063(7) 0.021(6) 0.022(6) 0.014(6)
C102 0.098(8) 0.050(7) 0.064(7) 0.022(6) 0.019(7) 0.017(6)
C103 0.106(7) 0.057(6) 0.062(7) 0.024(6) 0.019(6) 0.023(6)
C104 0.111(8) 0.062(7) 0.065(7) 0.016(6) 0.017(7) 0.023(7)
C105 0.104(8) 0.060(7) 0.064(7) 0.011(7) 0.022(7) 0.025(7)
C106 0.099(7) 0.057(6) 0.059(6) 0.021(6) 0.020(6) 0.020(6)
C107 0.111(7) 0.065(6) 0.067(6) 0.012(5) 0.019(6) 0.027(6)
C108 0.104(8) 0.056(7) 0.082(8) -0.002(7) 0.022(7) 0.012(7)
C109 0.094(7) 0.057(6) 0.051(6) 0.012(6) 0.008(6) 0.000(6)
C110 0.081(7) 0.054(7) 0.048(6) 0.005(6) 0.019(6) -0.008(6)
C111 0.083(7) 0.050(6) 0.053(6) 0.004(6) 0.017(6) -0.004(6)
C112 0.086(7) 0.046(6) 0.046(6) 0.011(5) 0.015(6) 0.002(6)
C113 0.077(7) 0.037(6) 0.047(6) 0.012(5) 0.017(6) 0.008(6)
C114 0.079(7) 0.040(6) 0.040(6) 0.010(5) 0.013(6) 0.012(6)
C115 0.087(7) 0.038(6) 0.049(6) 0.014(5) 0.008(6) 0.010(6)
C116 0.083(7) 0.041(6) 0.045(6) 0.018(6) 0.007(6) 0.010(6)
C117 0.087(8) 0.046(7) 0.047(7) 0.010(6) 0.006(6) 0.015(6)
C118 0.086(7) 0.041(6) 0.048(6) 0.004(6) 0.011(6) 0.012(6)
C119 0.089(6) 0.050(6) 0.051(6) 0.010(5) 0.005(5) 0.009(5)
C120 0.090(6) 0.057(6) 0.054(5) 0.006(5) 0.013(5) -0.005(5)
N5 0.074(7) 0.042(6) 0.039(6) 0.014(5) 0.018(5) 0.008(6)
N6 0.086(6) 0.065(6) 0.048(5) 0.006(5) 0.009(5) -0.004(5)
N7 0.084(7) 0.055(7) 0.079(7) 0.024(6) 0.023(6) 0.016(6)
N8 0.086(6) 0.058(6) 0.072(6) 0.031(5) 0.020(6) 0.014(6)
N9 0.080(8) 0.071(7) 0.095(8) -0.011(7) 0.029(7) -0.002(7)
N10 0.085(7) 0.072(7) 0.084(7) -0.026(6) 0.023(6) -0.006(6)
N11 0.092(7) 0.065(7) 0.045(6) -0.023(5) 0.028(6) -0.015(6)
N12 0.103(7) 0.067(7) 0.053(6) -0.017(6) 0.019(6) -0.020(6)
N13 0.088(7) 0.094(7) 0.063(7) -0.052(6) 0.040(6) -0.018(6)
N16 0.087(8) 0.111(9) 0.104(9) -0.073(7) 0.021(7) -0.032(7)
N17 0.103(8) 0.048(7) 0.069(7) 0.014(6) 0.027(7) 0.011(6)
N18 0.098(7) 0.047(6) 0.062(6) 0.023(5) 0.023(6) 0.021(6)
N19 0.092(6) 0.049(6) 0.050(5) 0.010(5) 0.009(5) -0.001(5)
N20 0.086(7) 0.041(6) 0.043(6) 0.015(5) 0.005(5) 0.010(5)

loop_
_atom_type_symbol
_atom_type_description
_atom_type_scat_dispersion_real
_atom_type_scat_dispersion_imag
_atom_type_scat_source
C C 0.0033 0.0016 'International Tables Vol C Tables 4.2.6.8 and 6.1.1.4'
H H 0.0000 0.0000 'International Tables Vol C Tables 4.2.6.8 and 6.1.1.4'
N N 0.0061 0.0033 'International Tables Vol C Tables 4.2.6.8 and 6.1.1.4'
O O 0.0106 0.0060 'International Tables Vol C Tables 4.2.6.8 and 6.1.1.4'
W W -0.8490 6.8722 'International Tables Vol C Tables 4.2.6.8 and 6.1.1.4'
V V 0.3005 0.5294 'International Tables Vol C Tables 4.2.6.8 and 6.1.1.4'
Ag Ag -0.8971 1.1015 'International Tables Vol C Tables 4.2.6.8 and 6.1.1.4'

loop_
_geom_angle_atom_site_label_1
_geom_angle_atom_site_label_2
_geom_angle_atom_site_label_3
_geom_angle
_geom_angle_site_symmetry_1
_geom_angle_site_symmetry_3
O39 W1 O7 103.3(7) . .
O39 W1 O19 100.6(7) . .
O7 W1 O19 90.8(6) . .
O39 W1 O38 98.5(7) . .
O7 W1 O38 158.1(7) . .
O19 W1 O38 86.5(7) . .
O39 W1 O37 97.4(7) . .
O7 W1 O37 89.8(6) . .
O19 W1 O37 161.4(6) . .
O38 W1 O37 86.1(6) . .
O39 W1 O12 164.5(6) . .
O7 W1 O12 88.5(5) . .
O19 W1 O12 89.1(5) . .
O38 W1 O12 69.8(6) . .
O37 W1 O12 72.3(5) . .
O30 W2 O22 99.2(7) . .
O30 W2 O25 103.7(6) . .
O22 W2 O25 87.9(6) . .
O30 W2 O31 100.7(7) . .
O22 W2 O31 91.1(6) . .
O25 W2 O31 155.4(7) . .
O30 W2 O4 102.4(7) . .
O22 W2 O4 158.4(6) . .
O25 W2 O4 86.3(5) . .
O31 W2 O4 85.7(7) . .
O30 W2 O17 165.3(6) . .
O22 W2 O17 71.8(5) . .
O25 W2 O17 87.8(5) . .
O31 W2 O17 68.6(6) . .
O4 W2 O17 87.2(6) . .
O23 W3 O24 102.3(6) . .
O23 W3 O19 98.9(7) . .
O24 W3 O19 89.9(6) . .
O23 W3 O21 99.5(6) . .
O24 W3 O21 87.3(6) . .
O19 W3 O21 161.6(6) . .
O23 W3 O40 98.1(6) . .
O24 W3 O40 159.6(6) . .
O19 W3 O40 87.9(6) . .
O21 W3 O40 88.4(6) . .
O23 W3 O26 166.7(6) . .
O24 W3 O26 87.6(5) . .
O19 W3 O26 89.9(5) . .
O21 W3 O26 71.9(5) . .
O40 W3 O26 72.1(5) . .
O20 W4 O28 97.5(7) . .
O20 W4 O24 102.1(6) . .
O28 W4 O24 88.8(6) . .
O20 W4 O7 103.7(7) . .
O28 W4 O7 158.8(6) . .
O24 W4 O7 87.1(5) . .
O20 W4 O18 97.1(6) . .
O28 W4 O18 88.1(5) . .
O24 W4 O18 160.9(6) . .
O7 W4 O18 89.0(6) . .
O20 W4 O13 164.3(6) . .
O28 W4 O13 71.1(5) . .
O24 W4 O13 88.7(5) . .
O7 W4 O13 88.0(5) . .
O18 W4 O13 72.4(5) . .
O6 W5 O25 103.5(7) . .
O6 W5 O29 101.7(7) . .
O25 W5 O29 88.2(6) . .
O6 W5 O27 97.4(6) . .
O25 W5 O27 91.6(6) . .
O29 W5 O27 160.4(7) . .
O6 W5 O21 98.2(7) . .
O25 W5 O21 158.3(6) . .
O29 W5 O21 87.1(6) . .
O27 W5 O21 85.9(5) . .
O6 W5 O26 164.4(6) . .
O25 W5 O26 88.2(5) . .
O29 W5 O26 88.8(6) . .
O27 W5 O26 71.6(4) . .
O21 W5 O26 70.5(5) . .
O16 W6 O38 98.9(7) . .
O16 W6 O5 101.7(7) . .
O38 W6 O5 91.3(6) . .
O16 W6 O36 100.2(7) . .
O38 W6 O36 90.2(6) . .
O5 W6 O36 157.6(7) . .
O16 W6 O9 101.3(7) . .
O38 W6 O9 159.7(7) . .
O5 W6 O9 85.6(5) . .
O36 W6 O9 85.3(6) . .
O16 W6 O12 166.8(6) . .
O38 W6 O12 71.6(5) . .
O5 W6 O12 88.1(6) . .
O36 W6 O12 71.2(6) . .
O9 W6 O12 88.2(5) . .
O33 W7 O32 102.3(7) . .
O33 W7 O31 100.2(7) . .
O32 W7 O31 88.3(6) . .
O33 W7 O10 103.3(6) . .
O32 W7 O10 87.2(5) . .
O31 W7 O10 156.5(6) . .
O33 W7 O34 99.0(7) . .
O32 W7 O34 158.7(6) . .
O31 W7 O34 88.1(6) . .
O10 W7 O34 87.8(5) . .
O33 W7 O17 165.3(6) . .
O32 W7 O17 88.2(5) . .
O31 W7 O17 69.5(6) . .
O10 W7 O17 87.3(5) . .
O34 W7 O17 70.9(5) . .
O1 W8 O32 103.5(7) . .
O1 W8 O35 102.8(6) . .
O32 W8 O35 86.9(5) . .
O1 W8 O18 96.3(6) . .
O32 W8 O18 160.2(6) . .
O35 W8 O18 88.7(6) . .
O1 W8 O15 99.4(6) . .
O32 W8 O15 89.2(6) . .
O35 W8 O15 157.8(6) . .
O18 W8 O15 87.6(5) . .
O1 W8 O13 164.4(5) . .
O32 W8 O13 89.2(5) . .
O35 W8 O13 86.7(5) . .
O18 W8 O13 71.3(5) . .
O15 W8 O13 71.4(5) . .
O2 W9 O5 104.0(6) . .
O2 W9 O14 104.2(6) . .
O5 W9 O14 87.9(5) . .
O2 W9 O40 97.0(6) . .
O5 W9 O40 88.7(6) . .
O14 W9 O40 158.7(6) . .
O2 W9 O27 97.1(6) . .
O5 W9 O27 158.8(6) . .
O14 W9 O27 88.9(5) . .
O40 W9 O27 86.6(5) . .
O2 W9 O26 164.1(5) . .
O5 W9 O26 87.3(6) . .
O14 W9 O26 87.1(5) . .
O40 W9 O26 71.8(5) . .
O27 W9 O26 71.5(5) . .
O3 W10 O35 104.5(6) . .
O3 W10 O10 102.1(6) . .
O35 W10 O10 87.0(5) . .
O3 W10 O36 98.3(7) . .
O35 W10 O36 157.0(7) . .
O10 W10 O36 85.6(6) . .
O3 W10 O37 96.8(6) . .
O35 W10 O37 90.5(6) . .
O10 W10 O37 161.0(6) . .
O36 W10 O37 89.5(6) . .
O3 W10 O12 163.9(5) . .
O35 W10 O12 88.2(5) . .
O10 W10 O12 88.3(5) . .
O36 W10 O12 69.9(6) . .
O37 W10 O12 72.8(5) . .
O8 W11 O14 102.0(6) . .
O8 W11 O9 102.4(6) . .
O14 W11 O9 88.9(5) . .
O8 W11 O34 98.2(6) . .
O14 W11 O34 159.7(6) . .
O9 W11 O34 89.0(5) . .
O8 W11 O22 98.5(6) . .
O14 W11 O22 85.7(6) . .
O9 W11 O22 159.1(6) . .
O34 W11 O22 89.2(5) . .
O8 W11 O17 165.1(5) . .
O14 W11 O17 88.4(5) . .
O9 W11 O17 88.3(5) . .
O34 W11 O17 71.3(5) . .
O22 W11 O17 71.4(5) . .
O11 W12 O4 101.7(7) . .
O11 W12 O15 95.2(6) . .
O4 W12 O15 91.2(6) . .
O11 W12 O29 102.5(7) . .
O4 W12 O29 89.5(6) . .
O15 W12 O29 161.7(7) . .
O11 W12 O28 98.8(6) . .
O4 W12 O28 159.5(6) . .
O15 W12 O28 86.2(6) . .
O29 W12 O28 86.8(6) . .
O11 W12 O13 162.5(5) . .
O4 W12 O13 90.9(6) . .
O15 W12 O13 72.1(5) . .
O29 W12 O13 89.6(6) . .
O28 W12 O13 69.0(5) . .
N2 Ag1 N1 72.7(5) . .
N2 Ag1 O29 164.2(5) . .
N1 Ag1 O29 121.2(6) . .
N2 Ag1 O21 121.6(5) . .
N1 Ag1 O21 105.6(5) . .
O29 Ag1 O21 64.7(5) . .
N3 Ag2 N4 72.6(5) . .
N3 Ag2 O10 131.6(6) . .
N4 Ag2 O10 114.8(5) . .
N3 Ag2 O36 164.1(5) . .
N4 Ag2 O36 108.7(6) . .
O10 Ag2 O36 63.0(5) . .
N5 Ag3 N7 120.9(7) . .
N5 Ag3 N6 72.0(7) . .
N7 Ag3 N6 144.6(7) . .
N5 Ag3 N8 165.1(7) . .
N7 Ag3 N8 72.9(8) . .
N6 Ag3 N8 100.0(7) . .
O17 V1 O26 110.9(6) . .
O17 V1 O13 111.0(6) . .
O26 V1 O13 109.6(6) . .
O17 V1 O12 109.0(5) . .
O26 V1 O12 108.1(6) . .
O13 V1 O12 108.2(6) . .
N11 Ag4 N10 114.8(8) . .
N11 Ag4 N12 71.6(7) . .
N10 Ag4 N12 151.3(8) . .
N11 Ag4 N9 173.2(8) . .
N10 Ag4 N9 70.5(8) . .
N12 Ag4 N9 105.8(8) . .
N16 Ag5 N14 152.1(8) . .
N16 Ag5 N13 117.2(10) . .
N14 Ag5 N13 70.8(7) . .
N16 Ag5 N15 72.4(9) . .
N14 Ag5 N15 102.7(7) . .
N13 Ag5 N15 169.6(8) . .
N20 Ag6 N17 125.5(7) . .
N20 Ag6 N18 160.6(7) . .
N17 Ag6 N18 72.2(7) . .
N20 Ag6 N19 72.4(7) . .
N17 Ag6 N19 141.0(7) . .
N18 Ag6 N19 98.9(7) . .
W12 O4 W2 147.6(8) . .
W9 O5 W6 150.4(8) . .
W1 O7 W4 148.2(7) . .
W11 O9 W6 146.9(7) . .
W10 O10 W7 147.0(7) . .
W10 O10 Ag2 101.6(5) . .
W7 O10 Ag2 107.4(6) . .
V1 O12 W6 123.1(6) . .
V1 O12 W10 121.4(6) . .
W6 O12 W10 94.6(4) . .
V1 O12 W1 122.3(6) . .
W6 O12 W1 94.3(4) . .
W10 O12 W1 93.4(4) . .
V1 O13 W4 124.2(6) . .
V1 O13 W8 122.0(6) . .
W4 O13 W8 95.2(4) . .
V1 O13 W12 119.2(6) . .
W4 O13 W12 95.7(4) . .
W8 O13 W12 93.3(4) . .
W11 O14 W9 146.8(7) . .
W12 O15 W8 123.1(7) . .
V1 O17 W7 123.9(6) . .
V1 O17 W11 122.2(6) . .
W7 O17 W11 94.7(5) . .
V1 O17 W2 122.1(7) . .
W7 O17 W2 93.3(4) . .
W11 O17 W2 92.5(4) . .
W8 O18 W4 121.0(7) . .
W1 O19 W3 142.6(8) . .
W3 O21 W5 123.3(7) . .
W3 O21 Ag1 106.4(6) . .
W5 O21 Ag1 96.4(6) . .
W2 O22 W11 124.2(7) . .
W3 O24 W4 147.0(8) . .
W5 O25 W2 150.5(7) . .
V1 O26 W3 123.4(6) . .
V1 O26 W9 122.8(6) . .
W3 O26 W9 93.1(4) . .
V1 O26 W5 121.9(6) . .
W3 O26 W5 94.3(4) . .
W9 O26 W5 93.2(4) . .
W5 O27 W9 123.6(6) . .
W4 O28 W12 124.2(7) . .
W5 O29 W12 143.2(7) . .
W5 O29 Ag1 102.8(6) . .
W12 O29 Ag1 109.4(6) . .
W2 O31 W7 128.4(9) . .
W8 O32 W7 148.7(7) . .
W11 O34 W7 123.1(7) . .
W10 O35 W8 149.9(7) . .
W6 O36 W10 124.1(9) . .
W6 O36 Ag2 108.8(7) . .
W10 O36 Ag2 99.5(6) . .
W10 O37 W1 121.3(8) . .
W6 O38 W1 124.3(9) . .
W3 O40 W9 123.0(7) . .
C1 N1 C5 120.0 . .
C1 N1 Ag1 125.1(9) . .
C5 N1 Ag1 114.7(9) . .
N1 C1 C2 120.0 . .
N1 C1 H1 120.0 . .
C2 C1 H1 120.0 . .
C1 C2 C3 120.0 . .
C1 C2 C11 116.5(17) . .
C3 C2 C11 123.4(17) . .
C4 C3 C2 120.0 . .
C4 C3 H3 120.0 . .
C2 C3 H3 120.0 . .
C3 C4 C5 120.0 . .
C3 C4 H4 120.0 . .
C5 C4 H4 120.0 . .
C4 C5 N1 120.0 . .
C4 C5 C6 121.4(13) . .
N1 C5 C6 118.5(13) . .
C2 C11 H11A 109.5 . .
C2 C11 H11B 109.5 . .
H11A C11 H11B 109.5 . .
C2 C11 H11C 109.5 . .
H11A C11 H11C 109.5 . .
H11B C11 H11C 109.5 . .
C6 N2 C10 120.0 . .
C6 N2 Ag1 117.4(9) . .
C10 N2 Ag1 122.6(9) . .
N2 C6 C7 120.0 . .
N2 C6 C5 115.9(13) . .
C7 C6 C5 123.8(13) . .
C8 C7 C6 120.0 . .
C8 C7 H7 120.0 . .
C6 C7 H7 120.0 . .
C7 C8 C9 120.0 . .
C7 C8 H8 120.0 . .
C9 C8 H8 120.0 . .
C10 C9 C8 120.0 . .
C10 C9 C12 115.1(17) . .
C8 C9 C12 124.5(17) . .
C9 C10 N2 120.0 . .
C9 C10 H10 120.0 . .
N2 C10 H10 120.0 . .
C9 C12 H12A 109.5 . .
C9 C12 H12B 109.5 . .
H12A C12 H12B 109.5 . .
C9 C12 H12C 109.5 . .
H12A C12 H12C 109.5 . .
H12B C12 H12C 109.5 . .
C13 N3 C17 120.0 . .
C13 N3 Ag2 122.8(10) . .
C17 N3 Ag2 117.2(10) . .
N3 C13 C14 120.0 . .
N3 C13 H13 120.0 . .
C14 C13 H13 120.0 . .
C13 C14 C15 120.0 . .
C13 C14 C23 116.4(17) . .
C15 C14 C23 122.6(17) . .
C16 C15 C14 120.0 . .
C16 C15 H15 120.0 . .
C14 C15 H15 120.0 . .
C15 C16 C17 120.0 . .
C15 C16 H16 120.0 . .
C17 C16 H16 120.0 . .
C16 C17 N3 120.0 . .
C16 C17 C18 119.8(13) . .
N3 C17 C18 120.2(13) . .
C14 C23 H23A 109.5 . .
C14 C23 H23B 109.5 . .
H23A C23 H23B 109.5 . .
C14 C23 H23C 109.5 . .
H23A C23 H23C 109.5 . .
H23B C23 H23C 109.5 . .
C18 N4 C22 120.0 . .
C18 N4 Ag2 116.1(8) . .
C22 N4 Ag2 122.7(8) . .
C19 C18 N4 120.0 . .
C19 C18 C17 128.2(12) . .
N4 C18 C17 111.6(12) . .
C20 C19 C18 120.0 . .
C20 C19 H19 120.0 . .
C18 C19 H19 120.0 . .
C21 C20 C19 120.0 . .
C21 C20 H20 120.0 . .
C19 C20 H20 120.0 . .
C22 C21 C20 120.0 . .
C22 C21 C24 119.6(9) . .
C20 C21 C24 120.3(9) . .
C21 C22 N4 120.0 . .
C21 C22 H22 120.0 . .
N4 C22 H22 120.0 . .
C21 C24 H24A 109.5 . .
C21 C24 H24B 109.5 . .
H24A C24 H24B 109.5 . .
C21 C24 H24C 109.5 . .
H24A C24 H24C 109.5 . .
H24B C24 H24C 109.5 . .
N5 C25 C26 122(2) . .
N5 C25 H25 119.0 . .
C26 C25 H25 119.0 . .
C25 C26 C27 120(2) . .
C25 C26 C36 122(2) . .
C27 C26 C36 118(2) . .
C26 C27 C28 117(2) . .
C26 C27 H27 121.7 . .
C28 C27 H27 121.7 . .
C29 C28 C27 120(2) . .
C29 C28 H28 120.2 . .
C27 C28 H28 120.2 . .
N5 C29 C28 123(2) . .
N5 C29 C30 118.5(19) . .
C28 C29 C30 118(2) . .
N6 C30 C31 118(2) . .
N6 C30 C29 118(2) . .
C31 C30 C29 123.9(19) . .
C32 C31 C30 122(2) . .
C32 C31 H31 119.1 . .
C30 C31 H31 119.1 . .
C31 C32 C33 120(2) . .
C31 C32 H32 119.8 . .
C33 C32 H32 119.8 . .
C34 C33 C32 114(2) . .
C34 C33 C35 125(2) . .
C32 C33 C35 121(2) . .
N6 C34 C33 125(2) . .
N6 C34 H34 117.3 . .
C33 C34 H34 117.3 . .
C33 C35 H35A 109.5 . .
C33 C35 H35B 109.5 . .
H35A C35 H35B 109.5 . .
C33 C35 H35C 109.5 . .
H35A C35 H35C 109.5 . .
H35B C35 H35C 109.5 . .
C26 C36 H36A 109.5 . .
C26 C36 H36B 109.5 . .
H36A C36 H36B 109.5 . .
C26 C36 H36C 109.5 . .
H36A C36 H36C 109.5 . .
H36B C36 H36C 109.5 . .
N7 C37 C38 124(3) . .
N7 C37 H37 118.1 . .
C38 C37 H37 118.1 . .
C37 C38 C39 115(3) . .
C37 C38 C48 117(3) . .
C39 C38 C48 127(3) . .
C40 C39 C38 121(3) . .
C40 C39 H39 119.5 . .
C38 C39 H39 119.5 . .
C39 C40 C41 126(3) . .
C39 C40 H40 116.9 . .
C41 C40 H40 116.9 . .
C40 C41 N7 115(3) . .
C40 C41 C42 126(2) . .
N7 C41 C42 119(2) . .
N8 C42 C41 120(2) . .
N8 C42 C43 116(3) . .
C41 C42 C43 124(2) . .
C44 C43 C42 120(2) . .
C44 C43 H43 120.0 . .
C42 C43 H43 120.0 . .
C43 C44 C45 125(3) . .
C43 C44 H44 117.6 . .
C45 C44 H44 117.6 . .
C46 C45 C44 112(3) . .
C46 C45 C47 125(2) . .
C44 C45 C47 124(2) . .
N8 C46 C45 126(2) . .
N8 C46 H46 116.9 . .
C45 C46 H46 116.9 . .
C45 C47 H47A 109.5 . .
C45 C47 H47B 109.5 . .
H47A C47 H47B 109.5 . .
C45 C47 H47C 109.5 . .
H47A C47 H47C 109.5 . .
H47B C47 H47C 109.5 . .
C38 C48 H48A 109.5 . .
C38 C48 H48B 109.5 . .
H48A C48 H48B 109.5 . .
C38 C48 H48C 109.5 . .
H48A C48 H48C 109.5 . .
H48B C48 H48C 109.5 . .
C50 C49 N9 124(3) . .
C50 C49 H49 118.2 . .
N9 C49 H49 118.2 . .
C51 C50 C49 114(3) . .
C51 C50 C60 126(3) . .
C49 C50 C60 120(3) . .
C50 C51 C52 127(3) . .
C50 C51 H51 116.5 . .
C52 C51 H51 116.5 . .
C51 C52 C53 116(3) . .
C51 C52 H52 122.0 . .
C53 C52 H52 122.0 . .
N9 C53 C52 122(3) . .
N9 C53 C54 119(3) . .
C52 C53 C54 118(3) . .
N10 C54 C53 120(3) . .
N10 C54 C55 113(3) . .
C53 C54 C55 126(3) . .
C56 C55 C54 120(3) . .
C56 C55 H55 120.2 . .
C54 C55 H55 120.2 . .
C57 C56 C55 125(3) . .
C57 C56 H56 117.5 . .
C55 C56 H56 117.5 . .
C56 C57 C58 115(3) . .
C56 C57 C59 125(3) . .
C58 C57 C59 119(3) . .
N10 C58 C57 124(3) . .
N10 C58 H58 118.0 . .
C57 C58 H58 118.0 . .
C57 C59 H59A 109.5 . .
C57 C59 H59B 109.5 . .
H59A C59 H59B 109.5 . .
C57 C59 H59C 109.5 . .
H59A C59 H59C 109.5 . .
H59B C59 H59C 109.5 . .
C50 C60 H60A 109.5 . .
C50 C60 H60B 109.5 . .
H60A C60 H60B 109.5 . .
C50 C60 H60C 109.5 . .
H60A C60 H60C 109.5 . .
H60B C60 H60C 109.5 . .
N11 C61 C62 128(2) . .
N11 C61 H61 115.8 . .
C62 C61 H61 115.8 . .
C63 C62 C72 124(2) . .
C63 C62 C61 112(2) . .
C72 C62 C61 123.5(19) . .
C62 C63 C64 121(2) . .
C62 C63 H63 119.7 . .
C64 C63 H63 119.7 . .
C65 C64 C63 117(2) . .
C65 C64 H64 121.4 . .
C63 C64 H64 121.4 . .
N11 C65 C64 121(2) . .
N11 C65 C66 119(2) . .
C64 C65 C66 119.9(19) . .
N12 C66 C67 119(2) . .
N12 C66 C65 119.0(19) . .
C67 C66 C65 122(2) . .
C68 C67 C66 122(2) . .
C68 C67 H67 118.8 . .
C66 C67 H67 118.8 . .
C67 C68 C69 118(2) . .
C67 C68 H68 120.8 . .
C69 C68 H68 120.8 . .
C68 C69 C70 113(2) . .
C68 C69 C71 123(2) . .
C70 C69 C71 125(2) . .
N12 C70 C69 127(2) . .
N12 C70 H70 116.6 . .
C69 C70 H70 116.6 . .
C69 C71 H71A 109.5 . .
C69 C71 H71B 109.5 . .
H71A C71 H71B 109.5 . .
C69 C71 H71C 109.5 . .
H71A C71 H71C 109.5 . .
H71B C71 H71C 109.5 . .
C62 C72 H72A 109.5 . .
C62 C72 H72B 109.5 . .
H72A C72 H72B 109.5 . .
C62 C72 H72C 109.5 . .
H72A C72 H72C 109.5 . .
H72B C72 H72C 109.5 . .
C74 C73 N13 127(2) . .
C74 C73 H73 116.7 . .
N13 C73 H73 116.7 . .
C73 C74 C75 118(3) . .
C73 C74 C84 123(2) . .
C75 C74 C84 119(2) . .
C74 C75 C76 118(2) . .
C74 C75 H75 121.1 . .
C76 C75 H75 121.1 . .
C77 C76 C75 122(2) . .
C77 C76 H76 119.0 . .
C75 C76 H76 119.0 . .
C76 C77 N13 119(3) . .
C76 C77 C78 124(2) . .
N13 C77 C78 116(2) . .
C78 N14 C82 120.0 . .
C78 N14 Ag5 117.0(9) . .
C82 N14 Ag5 122.0(9) . .
C79 C78 N14 120.0 . .
C79 C78 C77 122.9(14) . .
N14 C78 C77 117.0(14) . .
C78 C79 C80 120.0 . .
C78 C79 H79 120.0 . .
C80 C79 H79 120.0 . .
C79 C80 C81 120.0 . .
C79 C80 H80 120.0 . .
C81 C80 H80 120.0 . .
C82 C81 C80 120.0 . .
C82 C81 C83 119.0(15) . .
C80 C81 C83 120.9(15) . .
C81 C82 N14 120.0 . .
C81 C82 H82 120.0 . .
N14 C82 H82 120.0 . .
C81 C83 H83A 109.5 . .
C81 C83 H83B 109.5 . .
H83A C83 H83B 109.5 . .
C81 C83 H83C 109.5 . .
H83A C83 H83C 109.5 . .
H83B C83 H83C 109.5 . .
C74 C84 H84A 109.5 . .
C74 C84 H84B 109.5 . .
H84A C84 H84B 109.5 . .
C74 C84 H84C 109.5 . .
H84A C84 H84C 109.5 . .
H84B C84 H84C 109.5 . .
C85 N15 C89 120.0 . .
C85 N15 Ag5 123.0(11) . .
C89 N15 Ag5 115.7(10) . .
N15 C85 C86 120.0 . .
N15 C85 H85 120.0 . .
C86 C85 H85 120.0 . .
C87 C86 C85 120.0 . .
C87 C86 C96 124.9(18) . .
C85 C86 C96 114.4(18) . .
C86 C87 C88 120.0 . .
C86 C87 H87 120.0 . .
C88 C87 H87 120.0 . .
C87 C88 C89 120.0 . .
C87 C88 H88 120.0 . .
C89 C88 H88 120.0 . .
C88 C89 N15 120.0 . .
C88 C89 C90 125.0(17) . .
N15 C89 C90 115.0(17) . .
C91 C90 N16 120(4) . .
C91 C90 C89 119(3) . .
N16 C90 C89 121(3) . .
C90 C91 C92 120(3) . .
C90 C91 H91 119.9 . .
C92 C91 H91 119.9 . .
C91 C92 C93 120(3) . .
C91 C92 H92 120.1 . .
C93 C92 H92 120.1 . .
C94 C93 C92 116(3) . .
C94 C93 C95 121(3) . .
C92 C93 C95 123(3) . .
C93 C94 N16 127(3) . .
C93 C94 H94 116.6 . .
N16 C94 H94 116.6 . .
C93 C95 H95A 109.5 . .
C93 C95 H95B 109.5 . .
H95A C95 H95B 109.5 . .
C93 C95 H95C 109.5 . .
H95A C95 H95C 109.5 . .
H95B C95 H95C 109.5 . .
C86 C96 H96A 109.5 . .
C86 C96 H96B 109.5 . .
H96A C96 H96B 109.5 . .
C86 C96 H96C 109.5 . .
H96A C96 H96C 109.5 . .
H96B C96 H96C 109.5 . .
N17 C97 C98 120(2) . .
N17 C97 H97 120.0 . .
C98 C97 H97 120.0 . .
C99 C98 C97 119(3) . .
C99 C98 C108 115(2) . .
C97 C98 C108 126(2) . .
C98 C99 C100 120(2) . .
C98 C99 H99 120.0 . .
C100 C99 H99 120.0 . .
C101 C100 C99 117(2) . .
C101 C100 H100 121.7 . .
C99 C100 H100 121.7 . .
N17 C101 C100 121(2) . .
N17 C101 C102 120(2) . .
C100 C101 C102 120(2) . .
N18 C102 C103 126(3) . .
N18 C102 C101 115(2) . .
C103 C102 C101 119(2) . .
C102 C103 C104 114(2) . .
C102 C103 H103 122.8 . .
C104 C103 H103 122.8 . .
C105 C104 C103 123(2) . .
C105 C104 H104 118.3 . .
C103 C104 H104 118.3 . .
C104 C105 C106 118(2) . .
C104 C105 C107 123(2) . .
C106 C105 C107 119(2) . .
N18 C106 C105 120(2) . .
N18 C106 H106 119.9 . .
C105 C106 H106 119.9 . .
C105 C107 H10A 109.5 . .
C105 C107 H10B 109.5 . .
H10A C107 H10B 109.5 . .
C105 C107 H10C 109.5 . .
H10A C107 H10C 109.5 . .
H10B C107 H10C 109.5 . .
C98 C108 H10D 109.5 . .
C98 C108 H10E 109.5 . .
H10D C108 H10E 109.5 . .
C98 C108 H10F 109.5 . .
H10D C108 H10F 109.5 . .
H10E C108 H10F 109.5 . .
N19 C109 C110 129(2) . .
N19 C109 H109 115.5 . .
C110 C109 H109 115.5 . .
C111 C110 C109 113(2) . .
C111 C110 C120 125(2) . .
C109 C110 C120 121(2) . .
C110 C111 C112 122(2) . .
C110 C111 H111 119.0 . .
C112 C111 H111 119.0 . .
C111 C112 C113 119(2) . .
C111 C112 H112 120.3 . .
C113 C112 H112 120.3 . .
N19 C113 C112 121(2) . .
N19 C113 C114 118(2) . .
C112 C113 C114 121(2) . .
C115 C114 N20 118(2) . .
C115 C114 C113 125(2) . .
N20 C114 C113 116.6(18) . .
C116 C115 C114 124(2) . .
C116 C115 H115 118.2 . .
C114 C115 H115 118.2 . .
C115 C116 C117 121(2) . .
C115 C116 H116 119.5 . .
C117 C116 H116 119.5 . .
C116 C117 C118 115(2) . .
C116 C117 C119 125(2) . .
C118 C117 C119 120(2) . .
N20 C118 C117 124(2) . .
N20 C118 H118 118.0 . .
C117 C118 H118 118.0 . .
C117 C119 H11D 109.5 . .
C117 C119 H11E 109.5 . .
H11D C119 H11E 109.5 . .
C117 C119 H11F 109.5 . .
H11D C119 H11F 109.5 . .
H11E C119 H11F 109.5 . .
C110 C120 H12D 109.5 . .
C110 C120 H12E 109.5 . .
H12D C120 H12E 109.5 . .
C110 C120 H12F 109.5 . .
H12D C120 H12F 109.5 . .
H12E C120 H12F 109.5 . .
C29 N5 C25 118.2(19) . .
C29 N5 Ag3 116.4(15) . .
C25 N5 Ag3 124.8(15) . .
C30 N6 C34 120(2) . .
C30 N6 Ag3 114.4(16) . .
C34 N6 Ag3 124.5(17) . .
C37 N7 C41 118(2) . .
C37 N7 Ag3 125.2(18) . .
C41 N7 Ag3 114.9(17) . .
C46 N8 C42 120(2) . .
C46 N8 Ag3 127.0(16) . .
C42 N8 Ag3 111.1(18) . .
C53 N9 C49 117(2) . .
C53 N9 Ag4 113.2(19) . .
C49 N9 Ag4 127.4(18) . .
C58 N10 C54 120(3) . .
C58 N10 Ag4 123(2) . .
C54 N10 Ag4 114(2) . .
C61 N11 C65 120(2) . .
C61 N11 Ag4 125.9(15) . .
C65 N11 Ag4 113.6(16) . .
C66 N12 C70 120(2) . .
C66 N12 Ag4 115.7(16) . .
C70 N12 Ag4 123.0(16) . .
C77 N13 C73 116(2) . .
C77 N13 Ag5 119(2) . .
C73 N13 Ag5 125.7(14) . .
C94 N16 C90 117(3) . .
C94 N16 Ag5 128(2) . .
C90 N16 Ag5 114(2) . .
C101 N17 C97 123(2) . .
C101 N17 Ag6 114.1(16) . .
C97 N17 Ag6 123.3(17) . .
C102 N18 C106 118(2) . .
C102 N18 Ag6 115.6(17) . .
C106 N18 Ag6 121.8(15) . .
C113 N19 C109 116(2) . .
C113 N19 Ag6 113.7(16) . .
C109 N19 Ag6 127.6(16) . .
C118 N20 C114 118(2) . .
C118 N20 Ag6 124.0(16) . .
C114 N20 Ag6 116.4(15) . .

loop_
_geom_bond_atom_site_label_1
_geom_bond_atom_site_label_2
_geom_bond_distance
_geom_bond_site_symmetry_2
W1 O39 1.645(13) .
W1 O7 1.818(15) .
W1 O19 1.899(13) .
W1 O38 1.945(14) .
W1 O37 1.964(14) .
W1 O12 2.336(11) .
W2 O30 1.705(13) .
W2 O22 1.874(14) .
W2 O25 1.876(12) .
W2 O31 1.883(14) .
W2 O4 1.883(14) .
W2 O17 2.363(11) .
W3 O23 1.681(13) .
W3 O24 1.867(13) .
W3 O19 1.913(14) .
W3 O21 1.918(14) .
W3 O40 1.928(14) .
W3 O26 2.330(12) .
W4 O20 1.685(13) .
W4 O28 1.913(14) .
W4 O24 1.921(13) .
W4 O7 1.927(13) .
W4 O18 1.959(13) .
W4 O13 2.262(11) .
W5 O6 1.696(14) .
W5 O25 1.857(12) .
W5 O29 1.895(13) .
W5 O27 1.924(14) .
W5 O21 1.977(14) .
W5 O26 2.347(11) .
W6 O16 1.671(14) .
W6 O38 1.894(15) .
W6 O5 1.899(12) .
W6 O36 1.914(14) .
W6 O9 1.919(13) .
W6 O12 2.292(12) .
W7 O33 1.658(13) .
W7 O32 1.895(13) .
W7 O31 1.896(14) .
W7 O10 1.923(13) .
W7 O34 1.963(13) .
W7 O17 2.315(11) .
W8 O1 1.663(14) .
W8 O32 1.849(13) .
W8 O35 1.901(12) .
W8 O18 1.936(14) .
W8 O15 1.956(12) .
W8 O13 2.327(10) .
W9 O2 1.693(10) .
W9 O5 1.832(13) .
W9 O14 1.893(11) .
W9 O40 1.933(14) .
W9 O27 1.939(13) .
W9 O26 2.341(10) .
W10 O3 1.711(11) .
W10 O35 1.852(13) .
W10 O10 1.881(13) .
W10 O36 1.936(14) .
W10 O37 1.936(14) .
W10 O12 2.335(11) .
W11 O8 1.677(12) .
W11 O14 1.863(11) .
W11 O9 1.872(12) .
W11 O34 1.920(13) .
W11 O22 1.958(13) .
W11 O17 2.325(11) .
W12 O11 1.681(13) .
W12 O4 1.868(13) .
W12 O15 1.899(13) .
W12 O29 1.918(13) .
W12 O28 1.944(15) .
W12 O13 2.336(11) .
Ag1 N2 2.295(11) .
Ag1 N1 2.334(11) .
Ag1 O29 2.434(13) .
Ag1 O21 2.554(13) .
Ag2 N3 2.223(11) .
Ag2 N4 2.369(12) .
Ag2 O10 2.476(11) .
Ag2 O36 2.488(15) .
Ag3 N5 2.320(17) .
Ag3 N7 2.32(2) .
Ag3 N6 2.38(2) .
Ag3 N8 2.43(2) .
V1 O17 1.641(13) .
V1 O26 1.643(11) .
V1 O13 1.681(11) .
V1 O12 1.686(13) .
Ag4 N11 2.34(2) .
Ag4 N10 2.34(2) .
Ag4 N12 2.383(19) .
Ag4 N9 2.46(2) .
Ag5 N16 2.31(2) .
Ag5 N14 2.313(12) .
Ag5 N13 2.34(2) .
Ag5 N15 2.402(15) .
Ag6 N20 2.258(17) .
Ag6 N17 2.34(2) .
Ag6 N18 2.350(19) .
Ag6 N19 2.41(2) .
N1 C1 1.3900 .
N1 C5 1.3900 .
C1 C2 1.3900 .
C1 H1 0.9300 .
C2 C3 1.3900 .
C2 C11 1.500(9) .
C3 C4 1.3900 .
C3 H3 0.9300 .
C4 C5 1.3900 .
C4 H4 0.9300 .
C5 C6 1.472(9) .
C11 H11A 0.9600 .
C11 H11B 0.9600 .
C11 H11C 0.9600 .
N2 C6 1.3900 .
N2 C10 1.3900 .
C6 C7 1.3900 .
C7 C8 1.3900 .
C7 H7 0.9300 .
C8 C9 1.3900 .
C8 H8 0.9300 .
C9 C10 1.3900 .
C9 C12 1.498(9) .
C10 H10 0.9300 .
C12 H12A 0.9600 .
C12 H12B 0.9600 .
C12 H12C 0.9600 .
N3 C13 1.3900 .
N3 C17 1.3900 .
C13 C14 1.3900 .
C13 H13 0.9300 .
C14 C15 1.3900 .
C14 C23 1.47(3) .
C15 C16 1.3900 .
C15 H15 0.9300 .
C16 C17 1.3900 .
C16 H16 0.9300 .
C17 C18 1.501(9) .
C23 H23A 0.9600 .
C23 H23B 0.9600 .
C23 H23C 0.9600 .
N4 C18 1.3900 .
N4 C22 1.3900 .
C18 C19 1.3900 .
C19 C20 1.3900 .
C19 H19 0.9300 .
C20 C21 1.3900 .
C20 H20 0.9300 .
C21 C22 1.3900 .
C21 C24 1.499(9) .
C22 H22 0.9300 .
C24 H24A 0.9600 .
C24 H24B 0.9600 .
C24 H24C 0.9600 .
C25 N5 1.35(3) .
C25 C26 1.37(3) .
C25 H25 0.9300 .
C26 C27 1.39(3) .
C26 C36 1.58(3) .
C27 C28 1.40(3) .
C27 H27 0.9300 .
C28 C29 1.37(3) .
C28 H28 0.9300 .
C29 N5 1.32(3) .
C29 C30 1.51(3) .
C30 N6 1.33(3) .
C30 C31 1.38(3) .
C31 C32 1.36(3) .
C31 H31 0.9300 .
C32 C33 1.41(3) .
C32 H32 0.9300 .
C33 C34 1.38(3) .
C33 C35 1.48(3) .
C34 N6 1.33(3) .
C34 H34 0.9300 .
C35 H35A 0.9600 .
C35 H35B 0.9600 .
C35 H35C 0.9600 .
C36 H36A 0.9600 .
C36 H36B 0.9600 .
C36 H36C 0.9600 .
C37 N7 1.28(3) .
C37 C38 1.37(3) .
C37 H37 0.9300 .
C38 C39 1.40(4) .
C38 C48 1.47(4) .
C39 C40 1.18(3) .
C39 H39 0.9300 .
C40 C41 1.38(3) .
C40 H40 0.9300 .
C41 N7 1.39(3) .
C41 C42 1.46(4) .
C42 N8 1.36(3) .
C42 C43 1.47(4) .
C43 C44 1.28(4) .
C43 H43 0.9300 .
C44 C45 1.41(3) .
C44 H44 0.9300 .
C45 C46 1.41(3) .
C45 C47 1.48(3) .
C46 N8 1.32(3) .
C46 H46 0.9300 .
C47 H47A 0.9600 .
C47 H47B 0.9600 .
C47 H47C 0.9600 .
C48 H48A 0.9600 .
C48 H48B 0.9600 .
C48 H48C 0.9600 .
C49 C50 1.36(3) .
C49 N9 1.39(3) .
C49 H49 0.9300 .
C50 C51 1.30(4) .
C50 C60 1.54(4) .
C51 C52 1.34(4) .
C51 H51 0.9300 .
C52 C53 1.37(3) .
C52 H52 0.9300 .
C53 N9 1.28(3) .
C53 C54 1.44(4) .
C54 N10 1.37(3) .
C54 C55 1.45(4) .
C55 C56 1.36(4) .
C55 H55 0.9300 .
C56 C57 1.25(4) .
C56 H56 0.9300 .
C57 C58 1.43(4) .
C57 C59 1.44(3) .
C58 N10 1.29(4) .
C58 H58 0.9300 .
C59 H59A 0.9600 .
C59 H59B 0.9600 .
C59 H59C 0.9600 .
C60 H60A 0.9600 .
C60 H60B 0.9600 .
C60 H60C 0.9600 .
C61 N11 1.22(3) .
C61 C62 1.45(3) .
C61 H61 0.9300 .
C62 C63 1.41(3) .
C62 C72 1.44(3) .
C63 C64 1.46(3) .
C63 H63 0.9300 .
C64 C65 1.38(3) .
C64 H64 0.9300 .
C65 N11 1.37(2) .
C65 C66 1.48(3) .
C66 N12 1.26(3) .
C66 C67 1.35(3) .
C67 C68 1.35(3) .
C67 H67 0.9300 .
C68 C69 1.37(3) .
C68 H68 0.9300 .
C69 C70 1.38(3) .
C69 C71 1.46(3) .
C70 N12 1.27(3) .
C70 H70 0.9300 .
C71 H71A 0.9600 .
C71 H71B 0.9600 .
C71 H71C 0.9600 .
C72 H72A 0.9600 .
C72 H72B 0.9600 .
C72 H72C 0.9600 .
C73 C74 1.25(3) .
C73 N13 1.41(4) .
C73 H73 0.9300 .
C74 C75 1.36(3) .
C74 C84 1.497(10) .
C75 C76 1.41(4) .
C75 H75 0.9300 .
C76 C77 1.32(4) .
C76 H76 0.9300 .
C77 N13 1.35(3) .
C77 C78 1.47(3) .
N14 C78 1.3900 .
N14 C82 1.3900 .
C78 C79 1.3900 .
C79 C80 1.3900 .
C79 H79 0.9300 .
C80 C81 1.3900 .
C80 H80 0.9300 .
C81 C82 1.3900 .
C81 C83 1.504(9) .
C82 H82 0.9300 .
C83 H83A 0.9600 .
C83 H83B 0.9600 .
C83 H83C 0.9600 .
C84 H84A 0.9600 .
C84 H84B 0.9600 .
C84 H84C 0.9600 .
N15 C85 1.3900 .
N15 C89 1.3900 .
C85 C86 1.3900 .
C85 H85 0.9300 .
C86 C87 1.3900 .
C86 C96 1.499(9) .
C87 C88 1.3900 .
C87 H87 0.9300 .
C88 C89 1.3900 .
C88 H88 0.9300 .
C89 C90 1.47(4) .
C90 C91 1.29(4) .
C90 N16 1.43(4) .
C91 C92 1.39(4) .
C91 H91 0.9300 .
C92 C93 1.44(4) .
C92 H92 0.9300 .
C93 C94 1.27(4) .
C93 C95 1.500(10) .
C94 N16 1.34(4) .
C94 H94 0.9300 .
C95 H95A 0.9600 .
C95 H95B 0.9600 .
C95 H95C 0.9600 .
C96 H96A 0.9600 .
C96 H96B 0.9600 .
C96 H96C 0.9600 .
C97 N17 1.35(3) .
C97 C98 1.39(3) .
C97 H97 0.9300 .
C98 C99 1.33(3) .
C98 C108 1.54(3) .
C99 C100 1.49(3) .
C99 H99 0.9300 .
C100 C101 1.37(3) .
C100 H100 0.9300 .
C101 N17 1.34(3) .
C101 C102 1.51(4) .
C102 N18 1.31(3) .
C102 C103 1.35(3) .
C103 C104 1.38(3) .
C103 H103 0.9300 .
C104 C105 1.34(3) .
C104 H104 0.9300 .
C105 C106 1.39(3) .
C105 C107 1.48(3) .
C106 N18 1.35(3) .
C106 H106 0.9300 .
C107 H10A 0.9600 .
C107 H10B 0.9600 .
C107 H10C 0.9600 .
C108 H10D 0.9600 .
C108 H10E 0.9600 .
C108 H10F 0.9600 .
C109 N19 1.34(3) .
C109 C110 1.35(3) .
C109 H109 0.9300 .
C110 C111 1.33(3) .
C110 C120 1.47(3) .
C111 C112 1.36(3) .
C111 H111 0.9300 .
C112 C113 1.39(3) .
C112 H112 0.9300 .
C113 N19 1.29(3) .
C113 C114 1.49(3) .
C114 C115 1.37(3) .
C114 N20 1.40(3) .
C115 C116 1.27(3) .
C115 H115 0.9300 .
C116 C117 1.39(3) .
C116 H116 0.9300 .
C117 C118 1.42(3) .
C117 C119 1.45(3) .
C118 N20 1.28(3) .
C118 H118 0.9300 .
C119 H11D 0.9600 .
C119 H11E 0.9600 .
C119 H11F 0.9600 .
C120 H12D 0.9600 .
C120 H12E 0.9600 .
C120 H12F 0.9600 .
